data_4336404
loop_
_publ_author_name
'Christoph Hennig'
'Atsushi Ikeda-Ohno'
'Werner Kraus'
'Stephan Weiss'
'Philip Pattison'
'Hermann Emerich'
'Paula M. Abdala'
'Andreas C. Scheinost'

_publ_section_title
;
 Crystal Structure and Solution Species of Ce(III) and Ce(IV) Formates:
 From Mononuclear to Hexanuclear Complexes
;
_journal_name_full 'Inorganic Chemistry'
_journal_page_first 11734
_journal_page_last 11743
_journal_paper_doi 10.1021/ic400999j
_journal_volume 52
_journal_year 2013
_chemical_formula_sum 'C10 H14 Ce6 N2 O46.5'
_chemical_formula_weight 1746.95
_chemical_name_systematic
; 
 ? 
;
_space_group_IT_number 14
_symmetry_cell_setting monoclinic
_symmetry_space_group_name_Hall '-P 2ybc'
_symmetry_space_group_name_H-M 'P 1 21/c 1'
_atom_sites_solution_hydrogens geom
_atom_sites_solution_primary direct
_atom_sites_solution_secondary difmap
_audit_creation_method SHELXL-97
_cell_angle_alpha 90.00
_cell_angle_beta 108.313(4)
_cell_angle_gamma 90.00
_cell_formula_units_Z 4
_cell_length_a 12.3326(10)
_cell_length_b 19.5209(16)
_cell_length_c 18.9260(16)
_cell_measurement_reflns_used 9817
_cell_measurement_temperature 296(2)
_cell_measurement_theta_max 28.82
_cell_measurement_theta_min 2.37
_cell_volume 4325.6(6)
_computing_cell_refinement 'Bruker SAINT'
_computing_data_collection 'Bruker APEX2'
_computing_data_reduction 'Bruker SAINT'
_computing_molecular_graphics 'Bruker SHELXTL'
_computing_publication_material 'Bruker SHELXTL'
_computing_structure_refinement 'SHELXL-97 (Sheldrick, 2008)'
_computing_structure_solution 'SHELXS-97 (Sheldrick, 2008)'
_diffrn_ambient_temperature 296(2)
_diffrn_measured_fraction_theta_full 0.981
_diffrn_measured_fraction_theta_max 0.981
_diffrn_measurement_device_type 'Bruker APEX-II CCD'
_diffrn_measurement_method '\f and \w scans'
_diffrn_radiation_monochromator graphite
_diffrn_radiation_source 'fine-focus sealed tube'
_diffrn_radiation_type MoK\a
_diffrn_radiation_wavelength 0.71073
_diffrn_reflns_av_R_equivalents 0.1197
_diffrn_reflns_av_sigmaI/netI 0.0654
_diffrn_reflns_limit_h_max 16
_diffrn_reflns_limit_h_min -15
_diffrn_reflns_limit_k_max 26
_diffrn_reflns_limit_k_min -26
_diffrn_reflns_limit_l_max 25
_diffrn_reflns_limit_l_min -23
_diffrn_reflns_number 61601
_diffrn_reflns_theta_full 28.98
_diffrn_reflns_theta_max 28.98
_diffrn_reflns_theta_min 1.54
_diffrn_standards_number 0
_exptl_absorpt_coefficient_mu 6.314
_exptl_absorpt_correction_T_max 0.4964
_exptl_absorpt_correction_T_min 0.1786
_exptl_absorpt_correction_type multi-scan
_exptl_absorpt_process_details '(SADABS; Sheldrick, 1996)'
_exptl_crystal_colour colourless
_exptl_crystal_density_diffrn 2.683
_exptl_crystal_description block
_exptl_crystal_F_000 3232
_exptl_crystal_size_max 0.35
_exptl_crystal_size_mid 0.3
_exptl_crystal_size_min 0.11
_refine_diff_density_max 3.696
_refine_diff_density_min -2.323
_refine_diff_density_rms 0.284
_refine_ls_extinction_method none
_refine_ls_goodness_of_fit_ref 1.035
_refine_ls_hydrogen_treatment constr
_refine_ls_matrix_type full
_refine_ls_number_parameters 595
_refine_ls_number_reflns 11248
_refine_ls_number_restraints 0
_refine_ls_restrained_S_all 1.035
_refine_ls_R_factor_all 0.0604
_refine_ls_R_factor_gt 0.0468
_refine_ls_shift/su_max 0.001
_refine_ls_shift/su_mean 0.000
_refine_ls_structure_factor_coef Fsqd
_refine_ls_weighting_details 'calc w=1/[\s^2^(Fo^2^)+(0.0681P)^2^+2.9051P] where P=(Fo^2^+2Fc^2^)/3'
_refine_ls_weighting_scheme calc
_refine_ls_wR_factor_gt 0.1190
_refine_ls_wR_factor_ref 0.1245
_reflns_number_gt 8883
_reflns_number_total 11248
_reflns_threshold_expression >2sigma(I)
_cod_data_source_file ic400999j_si_001.cif
_cod_data_source_block wk68
_cod_original_sg_symbol_H-M 'P 1 21/c 1 '
_cod_original_formula_sum 'C10 H14 Ce6 N2 O46.50'
_cod_database_code 4336404

loop_
_symmetry_equiv_pos_as_xyz
'x, y, z'
'-x, y+1/2, -z+1/2'
'-x, -y, -z'
'x, -y-1/2, z-1/2'

loop_
_atom_site_label
_atom_site_type_symbol
_atom_site_fract_x
_atom_site_fract_y
_atom_site_fract_z
_atom_site_U_iso_or_equiv
_atom_site_adp_type
_atom_site_occupancy
_atom_site_symmetry_multiplicity
_atom_site_calc_flag
_atom_site_refinement_flags
Ce1 Ce 0.78792(3) 0.390783(18) 0.131133(19) 0.01671(9) Uani 1 1 d .
Ce2 Ce 0.73939(3) 0.269167(17) 0.271968(19) 0.01598(9) Uani 1 1 d .
Ce3 Ce 0.96989(3) 0.400901(17) 0.33593(2) 0.01629(9) Uani 1 1 d .
Ce4 Ce 0.75111(3) 0.541261(17) 0.25379(2) 0.01627(9) Uani 1 1 d .
Ce5 Ce 0.52612(3) 0.406349(17) 0.19410(2) 0.01608(9) Uani 1 1 d .
Ce6 Ce 0.71100(3) 0.414189(17) 0.397203(19) 0.01605(9) Uani 1 1 d .
O1 O 0.6410(3) 0.3236(2) 0.1559(2) 0.0179(9) Uani 1 1 d .
H1A H 0.5992 0.2928 0.1157 0.022 Uiso 1 1 calc R
O2 O 0.8522(4) 0.3441(2) 0.2426(2) 0.0187(9) Uani 1 1 d .
O3 O 0.9045(4) 0.4780(2) 0.2316(2) 0.0210(9) Uani 1 1 d .
H3A H 0.9631 0.5048 0.2190 0.025 Uiso 1 1 calc R
O4 O 0.6762(4) 0.4561(2) 0.1785(2) 0.0176(9) Uani 1 1 d .
O5 O 0.6343(3) 0.3543(2) 0.2925(2) 0.0189(9) Uani 1 1 d .
O6 O 0.8453(3) 0.3316(2) 0.3816(2) 0.0187(9) Uani 1 1 d .
H6A H 0.8829 0.3037 0.4254 0.022 Uiso 1 1 calc R
O7 O 0.6036(3) 0.4859(2) 0.2961(2) 0.0181(9) Uani 1 1 d .
H7A H 0.5482 0.5167 0.3071 0.022 Uiso 1 1 calc R
O8 O 0.8293(3) 0.4638(2) 0.3452(2) 0.0189(9) Uani 1 1 d .
O9 O 0.5158(4) 0.4293(3) 0.4046(3) 0.0326(12) Uani 1 1 d .
O10 O 0.6392(5) 0.4203(3) 0.5134(3) 0.0329(12) Uani 1 1 d .
O11 O 0.4582(5) 0.4210(3) 0.5016(4) 0.0507(16) Uani 1 1 d .
O12 O 0.6564(4) 0.3028(3) 0.4402(3) 0.0315(11) Uani 1 1 d .
O13 O 0.6958(4) 0.2178(2) 0.3713(3) 0.0277(11) Uani 1 1 d .
O14 O 0.8717(4) 0.4141(3) 0.5063(3) 0.0279(11) Uani 1 1 d .
O15 O 1.0256(4) 0.4140(3) 0.4686(3) 0.0301(11) Uani 1 1 d .
O16 O 0.7279(4) 0.5262(2) 0.4493(3) 0.0256(10) Uani 1 1 d .
O17 O 0.7430(4) 0.6017(2) 0.3631(3) 0.0282(11) Uani 1 1 d .
O18 O 0.3648(4) 0.4114(3) 0.2415(3) 0.0351(13) Uani 1 1 d .
O19 O 1.4640(5) 0.5817(3) 0.3395(3) 0.0345(12) Uani 1 1 d .
O20 O 0.4562(4) 0.4069(3) 0.0628(3) 0.0314(12) Uani 1 1 d .
O21 O 0.6120(4) 0.4028(3) 0.0264(3) 0.0328(12) Uani 1 1 d .
O22 O 0.4226(4) 0.2982(2) 0.1769(3) 0.0315(12) Uani 1 1 d .
O23 O 0.5521(4) 0.2154(2) 0.2226(3) 0.0273(10) Uani 1 1 d .
O24 O 0.4332(4) 0.5163(2) 0.1584(3) 0.0273(10) Uani 1 1 d .
O25 O 0.5725(4) 0.5946(2) 0.1920(3) 0.0291(11) Uani 1 1 d .
O26 O 0.9281(4) 0.6121(3) 0.2984(3) 0.0321(12) Uani 1 1 d .
O27 O 0.7774(5) 0.6738(3) 0.2503(3) 0.0331(12) Uani 1 1 d .
O28 O 0.9373(6) 0.7227(3) 0.3144(4) 0.068(2) Uani 1 1 d .
O29 O 0.7642(5) 0.5852(2) 0.1348(3) 0.0298(11) Uani 1 1 d .
O30 O 0.8053(4) 0.4960(2) 0.0734(3) 0.0313(11) Uani 1 1 d .
O31 O 1.1426(5) 0.4690(3) 0.3838(3) 0.0436(15) Uani 1 1 d .
O32 O 1.0947(4) 0.3815(3) 0.2618(3) 0.0282(11) Uani 1 1 d .
O33 O 0.9867(4) 0.3811(3) 0.1425(3) 0.0313(12) Uani 1 1 d .
O34 O 1.0559(4) 0.2910(2) 0.3675(3) 0.0327(12) Uani 1 1 d .
O35 O 0.9216(4) 0.2098(2) 0.3268(3) 0.0300(11) Uani 1 1 d .
O36 O 0.7675(4) 0.1965(2) 0.1812(3) 0.0290(11) Uani 1 1 d .
O37 O 0.8136(4) 0.2687(2) 0.1022(3) 0.0289(11) Uani 1 1 d .
O38 O 0.8214(5) 0.3727(3) 0.0072(3) 0.0352(12) Uani 1 1 d .
N1 N 0.5375(5) 0.4230(3) 0.4753(4) 0.0298(14) Uani 1 1 d .
N2 N 0.8825(6) 0.6711(3) 0.2879(4) 0.0340(14) Uani 1 1 d .
C1 C 0.6583(7) 0.2413(4) 0.4209(4) 0.0324(17) Uani 1 1 d .
H1 H 0.6284 0.2094 0.4464 0.039 Uiso 1 1 calc R
C2 C 0.9759(6) 0.4141(4) 0.5164(4) 0.0269(15) Uani 1 1 d .
H2 H 1.0225 0.4141 0.5657 0.032 Uiso 1 1 calc R
C3 C 0.7364(6) 0.5859(3) 0.4259(4) 0.0239(14) Uani 1 1 d .
H3 H 0.7380 0.6219 0.4584 0.029 Uiso 1 1 calc R
C4 C 0.5082(6) 0.4080(4) 0.0165(4) 0.0335(18) Uani 1 1 d .
H4 H 0.4628 0.4135 -0.0327 0.040 Uiso 1 1 calc R
C5 C 0.4515(6) 0.2373(4) 0.1920(4) 0.0291(16) Uani 1 1 d .
H5 H 0.3934 0.2048 0.1797 0.035 Uiso 1 1 calc R
C6 C 0.4698(6) 0.5758(4) 0.1665(4) 0.0289(15) Uani 1 1 d .
H6 H 0.4155 0.6104 0.1522 0.035 Uiso 1 1 calc R
C7 C 0.7843(7) 0.5586(4) 0.0811(4) 0.0336(17) Uani 1 1 d .
H7 H 0.7840 0.5876 0.0420 0.040 Uiso 1 1 calc R
C8 C 1.0789(6) 0.3754(4) 0.1946(4) 0.0315(16) Uani 1 1 d .
H8 H 1.1431 0.3654 0.1808 0.038 Uiso 1 1 calc R
C9 C 1.0229(6) 0.2301(4) 0.3565(4) 0.0318(17) Uani 1 1 d .
H9 H 1.0788 0.1964 0.3718 0.038 Uiso 1 1 calc R
C10 C 0.7997(6) 0.2101(4) 0.1258(4) 0.0308(16) Uani 1 1 d .
H10 H 0.8148 0.1729 0.0996 0.037 Uiso 1 1 calc R
O39 O 0.3112(10) 0.3381(8) 0.3506(9) 0.055(4) Uani 0.50 1 d P
O40 O 0.2965(10) 0.3049(6) 0.3144(7) 0.035(3) Uani 0.50 1 d P
O41 O 0.2050(6) 0.2833(5) 0.0430(5) 0.080(2) Uani 1 1 d .
O42 O 0.3261(6) 0.2169(3) 0.4327(4) 0.0615(19) Uani 1 1 d .
O43 O 0.9310(5) 0.0591(3) 0.3137(4) 0.0484(15) Uani 1 1 d .
O44 O 0.9602(5) 0.2496(3) 0.0086(3) 0.0467(15) Uani 1 1 d .
O45 O 0.0722(11) 0.4095(7) 0.0228(8) 0.058(4) Uani 0.50 1 d P
O46 O 0.1908(6) 0.5210(4) 0.0901(4) 0.066(2) Uani 1 1 d .
O47 O 1.2604(5) 0.5120(3) 0.2951(3) 0.0442(14) Uani 1 1 d .
O48 O 0.5231(5) 0.2372(3) 0.0473(3) 0.0440(14) Uani 1 1 d .

loop_
_atom_site_aniso_label
_atom_site_aniso_U_11
_atom_site_aniso_U_22
_atom_site_aniso_U_33
_atom_site_aniso_U_23
_atom_site_aniso_U_13
_atom_site_aniso_U_12
Ce1 0.01788(18) 0.01697(18) 0.01768(18) -0.00071(13) 0.00901(13) -0.00009(13)
Ce2 0.01706(17) 0.01241(17) 0.01985(18) -0.00041(12) 0.00779(13) -0.00033(12)
Ce3 0.01379(17) 0.01672(18) 0.01931(18) -0.00121(13) 0.00657(13) -0.00031(12)
Ce4 0.01804(18) 0.01223(17) 0.02032(18) -0.00035(12) 0.00856(13) -0.00015(12)
Ce5 0.01391(17) 0.01557(18) 0.01948(18) -0.00064(12) 0.00626(13) 0.00053(12)
Ce6 0.01714(17) 0.01655(18) 0.01670(18) -0.00053(12) 0.00851(13) 0.00029(13)
O1 0.018(2) 0.019(2) 0.017(2) -0.0043(17) 0.0057(17) -0.0027(17)
O2 0.017(2) 0.015(2) 0.026(2) -0.0016(17) 0.0099(17) -0.0011(16)
O3 0.020(2) 0.020(2) 0.028(2) 0.0052(18) 0.0135(19) 0.0022(18)
O4 0.022(2) 0.012(2) 0.023(2) 0.0002(16) 0.0130(18) -0.0002(16)
O5 0.016(2) 0.020(2) 0.021(2) -0.0011(17) 0.0067(17) -0.0023(17)
O6 0.018(2) 0.020(2) 0.019(2) 0.0014(17) 0.0062(17) 0.0020(17)
O7 0.018(2) 0.018(2) 0.019(2) -0.0008(17) 0.0072(17) 0.0048(17)
O8 0.019(2) 0.018(2) 0.021(2) -0.0006(17) 0.0073(17) -0.0017(17)
O9 0.026(3) 0.041(3) 0.036(3) 0.001(2) 0.017(2) 0.004(2)
O10 0.036(3) 0.034(3) 0.031(3) -0.001(2) 0.013(2) 0.004(2)
O11 0.045(4) 0.065(4) 0.058(4) 0.002(3) 0.039(3) 0.003(3)
O12 0.044(3) 0.025(3) 0.031(3) 0.002(2) 0.019(2) -0.002(2)
O13 0.037(3) 0.020(2) 0.030(3) 0.002(2) 0.016(2) -0.002(2)
O14 0.024(3) 0.041(3) 0.018(2) -0.002(2) 0.0063(19) 0.001(2)
O15 0.027(3) 0.042(3) 0.025(3) -0.002(2) 0.012(2) -0.001(2)
O16 0.031(3) 0.020(2) 0.030(3) -0.0027(19) 0.016(2) -0.0033(19)
O17 0.039(3) 0.018(2) 0.032(3) -0.0034(19) 0.016(2) -0.001(2)
O18 0.026(3) 0.036(3) 0.053(4) -0.002(2) 0.025(3) 0.000(2)
O19 0.036(3) 0.026(3) 0.046(3) 0.003(2) 0.021(3) 0.005(2)
O20 0.028(3) 0.045(3) 0.020(3) -0.003(2) 0.006(2) 0.005(2)
O21 0.026(3) 0.046(3) 0.024(3) 0.002(2) 0.006(2) 0.003(2)
O22 0.022(2) 0.026(3) 0.047(3) 0.000(2) 0.011(2) -0.001(2)
O23 0.023(2) 0.025(2) 0.035(3) -0.001(2) 0.010(2) -0.004(2)
O24 0.028(3) 0.021(2) 0.031(3) 0.000(2) 0.007(2) 0.005(2)
O25 0.025(3) 0.021(2) 0.040(3) 0.006(2) 0.008(2) 0.0020(19)
O26 0.029(3) 0.026(3) 0.043(3) 0.001(2) 0.014(2) -0.001(2)
O27 0.043(3) 0.022(3) 0.032(3) 0.003(2) 0.008(2) -0.004(2)
O28 0.069(5) 0.032(3) 0.088(6) -0.012(3) 0.001(4) -0.025(3)
O29 0.047(3) 0.022(2) 0.027(3) 0.002(2) 0.020(2) 0.000(2)
O30 0.046(3) 0.023(3) 0.029(3) 0.002(2) 0.016(2) 0.000(2)
O31 0.037(3) 0.062(4) 0.037(3) -0.021(3) 0.019(2) -0.027(3)
O32 0.020(2) 0.037(3) 0.029(3) -0.004(2) 0.011(2) 0.002(2)
O33 0.022(3) 0.047(3) 0.028(3) -0.008(2) 0.013(2) -0.002(2)
O34 0.026(3) 0.024(3) 0.048(3) 0.001(2) 0.011(2) 0.001(2)
O35 0.026(3) 0.024(3) 0.037(3) 0.002(2) 0.006(2) 0.004(2)
O36 0.043(3) 0.021(2) 0.028(3) -0.003(2) 0.019(2) 0.005(2)
O37 0.033(3) 0.025(3) 0.034(3) -0.002(2) 0.018(2) -0.001(2)
O38 0.044(3) 0.039(3) 0.025(3) -0.006(2) 0.014(2) 0.003(2)
N1 0.037(4) 0.023(3) 0.039(4) -0.002(3) 0.026(3) 0.006(3)
N2 0.041(4) 0.028(3) 0.033(3) -0.004(3) 0.012(3) -0.015(3)
C1 0.040(4) 0.029(4) 0.032(4) 0.008(3) 0.017(3) -0.001(3)
C2 0.024(4) 0.036(4) 0.017(3) -0.001(3) 0.001(3) -0.001(3)
C3 0.026(3) 0.023(3) 0.024(3) -0.012(3) 0.009(3) -0.003(3)
C4 0.024(4) 0.049(5) 0.024(4) 0.004(3) 0.003(3) 0.003(3)
C5 0.026(4) 0.023(4) 0.042(4) -0.008(3) 0.015(3) -0.007(3)
C6 0.030(4) 0.025(4) 0.031(4) 0.006(3) 0.009(3) 0.008(3)
C7 0.048(5) 0.030(4) 0.028(4) 0.006(3) 0.018(3) 0.003(3)
C8 0.021(4) 0.040(4) 0.036(4) -0.005(3) 0.013(3) 0.002(3)
C9 0.031(4) 0.023(4) 0.041(4) 0.005(3) 0.010(3) 0.007(3)
C10 0.029(4) 0.032(4) 0.034(4) -0.013(3) 0.013(3) 0.007(3)
O39 0.028(6) 0.066(10) 0.073(11) 0.038(8) 0.017(7) 0.009(7)
O40 0.038(7) 0.032(7) 0.037(7) -0.007(5) 0.014(5) -0.001(5)
O41 0.050(4) 0.108(7) 0.073(5) 0.007(5) 0.009(4) -0.002(4)
O42 0.064(5) 0.053(4) 0.060(5) 0.014(3) 0.009(4) -0.006(3)
O43 0.050(4) 0.037(3) 0.064(4) -0.005(3) 0.026(3) 0.002(3)
O44 0.059(4) 0.044(4) 0.045(4) -0.005(3) 0.028(3) -0.003(3)
O45 0.046(7) 0.089(11) 0.052(8) -0.003(7) 0.033(6) -0.037(7)
O46 0.056(4) 0.091(6) 0.052(4) 0.003(4) 0.018(3) 0.008(4)
O47 0.043(3) 0.038(3) 0.059(4) -0.008(3) 0.028(3) -0.010(3)
O48 0.055(4) 0.041(3) 0.037(3) -0.011(3) 0.014(3) -0.005(3)

loop_
_atom_type_symbol
_atom_type_description
_atom_type_scat_dispersion_real
_atom_type_scat_dispersion_imag
_atom_type_scat_source
C C 0.0033 0.0016 'International Tables Vol C Tables 4.2.6.8 and 6.1.1.4'
H H 0.0000 0.0000 'International Tables Vol C Tables 4.2.6.8 and 6.1.1.4'
Ce Ce -0.2486 2.6331 'International Tables Vol C Tables 4.2.6.8 and 6.1.1.4'
N N 0.0061 0.0033 'International Tables Vol C Tables 4.2.6.8 and 6.1.1.4'
O O 0.0106 0.0060 'International Tables Vol C Tables 4.2.6.8 and 6.1.1.4'

loop_
_geom_angle_atom_site_label_1
_geom_angle_atom_site_label_2
_geom_angle_atom_site_label_3
_geom_angle
O2 Ce1 O4 86.23(16)
O2 Ce1 O30 138.00(16)
O4 Ce1 O30 81.28(16)
O2 Ce1 O1 69.72(14)
O4 Ce1 O1 68.84(15)
O30 Ce1 O1 138.40(16)
O2 Ce1 O33 80.32(17)
O4 Ce1 O33 137.91(16)
O30 Ce1 O33 82.63(19)
O1 Ce1 O33 138.78(17)
O2 Ce1 O21 140.86(16)
O4 Ce1 O21 76.79(17)
O30 Ce1 O21 74.25(18)
O1 Ce1 O21 71.28(16)
O33 Ce1 O21 134.47(17)
O2 Ce1 O37 77.43(16)
O4 Ce1 O37 139.82(15)
O30 Ce1 O37 133.87(16)
O1 Ce1 O37 71.08(15)
O33 Ce1 O37 75.33(17)
O21 Ce1 O37 93.17(17)
O2 Ce1 O38 135.64(17)
O4 Ce1 O38 138.07(16)
O30 Ce1 O38 68.19(17)
O1 Ce1 O38 117.25(16)
O33 Ce1 O38 67.19(17)
O21 Ce1 O38 67.91(17)
O37 Ce1 O38 65.98(17)
O2 Ce1 O3 67.92(14)
O4 Ce1 O3 66.99(14)
O30 Ce1 O3 70.27(15)
O1 Ce1 O3 119.31(13)
O33 Ce1 O3 70.98(15)
O21 Ce1 O3 132.08(16)
O37 Ce1 O3 134.72(15)
O38 Ce1 O3 123.43(15)
O2 Ce1 Ce2 31.66(11)
O4 Ce1 Ce2 79.76(10)
O30 Ce1 Ce2 159.04(12)
O1 Ce1 Ce2 38.48(10)
O33 Ce1 Ce2 105.83(13)
O21 Ce1 Ce2 109.70(12)
O37 Ce1 Ce2 67.07(11)
O38 Ce1 Ce2 132.71(12)
O3 Ce1 Ce2 93.99(9)
O2 Ce1 Ce5 79.50(11)
O4 Ce1 Ce5 31.11(10)
O30 Ce1 Ce5 106.58(12)
O1 Ce1 Ce5 37.99(10)
O33 Ce1 Ce5 157.76(12)
O21 Ce1 Ce5 67.72(12)
O37 Ce1 Ce5 109.04(11)
O38 Ce1 Ce5 134.91(12)
O3 Ce1 Ce5 92.72(9)
Ce2 Ce1 Ce5 59.058(9)
O2 Ce1 Ce3 29.72(11)
O4 Ce1 Ce3 78.78(11)
O30 Ce1 Ce3 108.28(12)
O1 Ce1 Ce3 93.95(10)
O33 Ce1 Ce3 69.88(12)
O21 Ce1 Ce3 154.74(12)
O37 Ce1 Ce3 101.41(12)
O38 Ce1 Ce3 137.02(12)
O3 Ce1 Ce3 38.54(9)
Ce2 Ce1 Ce3 59.138(10)
Ce5 Ce1 Ce3 87.924(12)
O2 Ce2 O5 89.80(16)
O2 Ce2 O36 88.06(16)
O5 Ce2 O36 144.53(16)
O2 Ce2 O13 144.05(17)
O5 Ce2 O13 83.45(16)
O36 Ce2 O13 117.11(17)
O2 Ce2 O1 69.69(15)
O5 Ce2 O1 70.90(15)
O36 Ce2 O1 75.21(16)
O13 Ce2 O1 138.49(16)
O2 Ce2 O6 70.54(15)
O5 Ce2 O6 69.99(14)
O36 Ce2 O6 140.86(16)
O13 Ce2 O6 73.98(16)
O1 Ce2 O6 123.10(15)
O2 Ce2 O23 141.66(16)
O5 Ce2 O23 81.64(16)
O36 Ce2 O23 78.37(17)
O13 Ce2 O23 72.20(17)
O1 Ce2 O23 72.20(15)
O6 Ce2 O23 137.75(15)
O2 Ce2 O35 81.57(16)
O5 Ce2 O35 142.17(16)
O36 Ce2 O35 72.28(17)
O13 Ce2 O35 82.46(18)
O1 Ce2 O35 136.88(16)
O6 Ce2 O35 72.42(15)
O23 Ce2 O35 126.18(16)
O2 Ce2 Ce5 81.15(11)
O5 Ce2 Ce5 31.72(11)
O36 Ce2 Ce5 113.31(12)
O13 Ce2 Ce5 108.36(12)
O1 Ce2 Ce5 39.34(10)
O6 Ce2 Ce5 95.82(10)
O23 Ce2 Ce5 72.03(11)
O35 Ce2 Ce5 161.61(12)
O2 Ce2 Ce3 31.88(11)
O5 Ce2 Ce3 81.63(11)
O36 Ce2 Ce3 112.45(13)
O13 Ce2 Ce3 112.22(12)
O1 Ce2 Ce3 96.08(10)
O6 Ce2 Ce3 38.87(10)
O23 Ce2 Ce3 162.03(11)
O35 Ce2 Ce3 71.69(11)
Ce5 Ce2 Ce3 90.238(12)
O2 Ce2 Ce1 31.62(11)
O5 Ce2 Ce1 83.26(11)
O36 Ce2 Ce1 76.60(12)
O13 Ce2 Ce1 166.01(12)
O1 Ce2 Ce1 38.48(10)
O6 Ce2 Ce1 97.30(10)
O23 Ce2 Ce1 110.05(12)
O35 Ce2 Ce1 105.66(12)
Ce5 Ce2 Ce1 60.923(10)
Ce3 Ce2 Ce1 61.364(10)
O2 Ce2 Ce6 81.45(11)
O5 Ce2 Ce6 32.16(11)
O36 Ce2 Ce6 168.69(12)
O13 Ce2 Ce6 74.16(12)
O1 Ce2 Ce6 97.04(10)
O6 Ce2 Ce6 38.00(10)
O23 Ce2 Ce6 107.43(11)
O35 Ce2 Ce6 110.03(12)
Ce5 Ce2 Ce6 61.026(10)
Ce3 Ce2 Ce6 59.521(10)
Ce1 Ce2 Ce6 92.203(12)
O8 Ce3 O2 90.42(16)
O8 Ce3 O34 142.22(17)
O2 Ce3 O34 82.95(17)
O8 Ce3 O15 80.17(16)
O2 Ce3 O15 142.49(16)
O34 Ce3 O15 82.83(18)
O8 Ce3 O6 70.90(15)
O2 Ce3 O6 70.73(15)
O34 Ce3 O6 71.81(16)
O15 Ce3 O6 71.88(16)
O8 Ce3 O3 69.14(15)
O2 Ce3 O3 71.99(16)
O34 Ce3 O3 140.78(17)
O15 Ce3 O3 134.62(16)
O6 Ce3 O3 123.99(14)
O8 Ce3 O32 143.52(16)
O2 Ce3 O32 80.48(16)
O34 Ce3 O32 71.96(18)
O15 Ce3 O32 126.82(16)
O6 Ce3 O32 135.79(16)
O3 Ce3 O32 74.46(16)
O8 Ce3 O31 106.77(18)
O2 Ce3 O31 148.63(17)
O34 Ce3 O31 97.5(2)
O15 Ce3 O31 67.83(18)
O6 Ce3 O31 139.32(17)
O3 Ce3 O31 89.53(18)
O32 Ce3 O31 70.05(17)
O8 Ce3 Ce6 32.31(11)
O2 Ce3 Ce6 82.62(11)
O34 Ce3 Ce6 109.95(12)
O15 Ce3 Ce6 70.07(12)
O6 Ce3 Ce6 38.84(10)
O3 Ce3 Ce6 96.47(10)
O32 Ce3 Ce6 162.62(11)
O31 Ce3 Ce6 125.52(13)
O8 Ce3 Ce2 82.54(11)
O2 Ce3 Ce2 31.97(11)
O34 Ce3 Ce2 72.28(12)
O15 Ce3 Ce2 110.53(12)
O6 Ce3 Ce2 38.98(10)
O3 Ce3 Ce2 98.03(11)
O32 Ce3 Ce2 105.19(12)
O31 Ce3 Ce2 169.73(16)
Ce6 Ce3 Ce2 60.736(10)
O8 Ce3 Ce4 31.62(11)
O2 Ce3 Ce4 80.28(11)
O34 Ce3 Ce4 161.76(12)
O15 Ce3 Ce4 106.43(12)
O6 Ce3 Ce4 95.76(10)
O3 Ce3 Ce4 37.51(10)
O32 Ce3 Ce4 111.94(12)
O31 Ce3 Ce4 100.57(16)
Ce6 Ce3 Ce4 60.819(10)
Ce2 Ce3 Ce4 89.635(12)
O8 Ce3 Ce1 83.21(11)
O2 Ce3 Ce1 29.76(11)
O34 Ce3 Ce1 106.30(13)
O15 Ce3 Ce1 161.75(12)
O6 Ce3 Ce1 95.59(10)
O3 Ce3 Ce1 42.59(11)
O32 Ce3 Ce1 71.41(11)
O31 Ce3 Ce1 124.88(14)
Ce6 Ce3 Ce1 91.813(12)
Ce2 Ce3 Ce1 59.498(9)
Ce4 Ce3 Ce1 60.646(9)
O4 Ce4 O8 88.94(16)
O4 Ce4 O25 82.91(16)
O8 Ce4 O25 140.36(16)
O4 Ce4 O3 72.03(15)
O8 Ce4 O3 67.81(15)
O25 Ce4 O3 142.62(17)
O4 Ce4 O17 143.61(16)
O8 Ce4 O17 78.14(16)
O25 Ce4 O17 85.80(19)
O3 Ce4 O17 130.42(16)
O4 Ce4 O7 71.02(14)
O8 Ce4 O7 68.86(14)
O25 Ce4 O7 71.80(15)
O3 Ce4 O7 122.36(15)
O17 Ce4 O7 72.59(15)
O4 Ce4 O29 78.78(16)
O8 Ce4 O29 142.57(16)
O25 Ce4 O29 73.44(18)
O3 Ce4 O29 74.77(16)
O17 Ce4 O29 130.30(16)
O7 Ce4 O29 136.04(16)
O4 Ce4 O26 141.61(16)
O8 Ce4 O26 89.67(16)
O25 Ce4 O26 119.94(17)
O3 Ce4 O26 71.99(16)
O17 Ce4 O26 72.93(18)
O7 Ce4 O26 142.36(16)
O29 Ce4 O26 79.31(18)
O4 Ce4 O27 139.82(16)
O8 Ce4 O27 130.76(15)
O25 Ce4 O27 69.98(16)
O3 Ce4 O27 113.18(16)
O17 Ce4 O27 64.91(16)
O7 Ce4 O27 123.70(15)
O29 Ce4 O27 65.61(16)
O26 Ce4 O27 50.03(16)
O4 Ce4 N2 151.33(17)
O8 Ce4 N2 109.32(17)
O25 Ce4 N2 95.22(17)
O3 Ce4 N2 94.05(17)
O17 Ce4 N2 64.06(17)
O7 Ce4 N2 135.60(16)
O29 Ce4 N2 73.32(17)
O26 Ce4 N2 25.02(17)
O27 Ce4 N2 25.27(16)
O4 Ce4 Ce5 31.62(11)
O8 Ce4 Ce5 81.84(10)
O25 Ce4 Ce5 71.06(11)
O3 Ce4 Ce5 97.80(11)
O17 Ce4 Ce5 112.18(12)
O7 Ce4 Ce5 39.85(10)
O29 Ce4 Ce5 103.02(12)
O26 Ce4 Ce5 168.73(12)
O27 Ce4 Ce5 141.04(12)
N2 Ce4 Ce5 166.21(13)
O4 Ce4 Ce3 79.65(11)
O8 Ce4 Ce3 30.15(11)
O25 Ce4 Ce3 159.91(11)
O3 Ce4 Ce3 37.65(10)
O17 Ce4 Ce3 102.49(12)
O7 Ce4 Ce3 93.00(9)
O29 Ce4 Ce3 112.42(12)
O26 Ce4 Ce3 80.13(12)
O27 Ce4 Ce3 130.11(12)
N2 Ce4 Ce3 104.87(13)
Ce5 Ce4 Ce3 88.850(12)
O5 Ce5 O4 90.31(16)
O5 Ce5 O20 145.83(17)
O4 Ce5 O20 84.31(17)
O5 Ce5 O1 71.49(15)
O4 Ce5 O1 69.81(15)
O20 Ce5 O1 75.00(15)
O5 Ce5 O24 139.58(16)
O4 Ce5 O24 85.13(16)
O20 Ce5 O24 73.65(17)
O1 Ce5 O24 141.39(15)
O5 Ce5 O18 93.22(18)
O4 Ce5 O18 148.96(16)
O20 Ce5 O18 108.55(19)
O1 Ce5 O18 140.09(16)
O24 Ce5 O18 72.37(17)
O5 Ce5 O7 68.57(15)
O4 Ce5 O7 71.67(15)
O20 Ce5 O7 139.20(16)
O1 Ce5 O7 123.15(14)
O24 Ce5 O7 71.91(15)
O18 Ce5 O7 81.00(16)
O5 Ce5 O22 82.20(16)
O4 Ce5 O22 142.75(16)
O20 Ce5 O22 81.97(18)
O1 Ce5 O22 73.22(15)
O24 Ce5 O22 123.21(16)
O18 Ce5 O22 68.20(17)
O7 Ce5 O22 136.01(16)
O5 Ce5 Ce2 32.44(11)
O4 Ce5 Ce2 81.40(11)
O20 Ce5 Ce2 113.53(12)
O1 Ce5 Ce2 39.21(10)
O24 Ce5 Ce2 163.86(11)
O18 Ce5 Ce2 116.27(13)
O7 Ce5 Ce2 95.32(10)
O22 Ce5 Ce2 72.81(11)
O5 Ce5 Ce4 82.67(11)
O4 Ce5 Ce4 31.68(11)
O20 Ce5 Ce4 107.84(13)
O1 Ce5 Ce4 96.46(10)
O24 Ce5 Ce4 72.63(11)
O18 Ce5 Ce4 118.49(13)
O7 Ce5 Ce4 40.44(10)
O22 Ce5 Ce4 163.81(12)
Ce2 Ce5 Ce4 91.270(12)
O5 Ce5 Ce1 82.97(11)
O4 Ce5 Ce1 32.20(11)
O20 Ce5 Ce1 74.61(12)
O1 Ce5 Ce1 37.87(10)
O24 Ce5 Ce1 110.95(12)
O18 Ce5 Ce1 176.15(14)
O7 Ce5 Ce1 98.06(10)
O22 Ce5 Ce1 110.55(12)
Ce2 Ce5 Ce1 60.020(10)
Ce4 Ce5 Ce1 61.708(10)
O5 Ce5 Ce6 30.83(11)
O4 Ce5 Ce6 81.65(11)
O20 Ce5 Ce6 165.38(13)
O1 Ce5 Ce6 96.20(10)
O24 Ce5 Ce6 109.05(11)
O18 Ce5 Ce6 85.74(14)
O7 Ce5 Ce6 37.80(10)
O22 Ce5 Ce6 107.00(12)
Ce2 Ce5 Ce6 60.267(9)
Ce4 Ce5 Ce6 60.902(9)
Ce1 Ce5 Ce6 91.237(12)
O8 Ce6 O5 89.35(15)
O8 Ce6 O14 84.31(16)
O5 Ce6 O14 140.87(16)
O8 Ce6 O16 78.44(15)
O5 Ce6 O16 143.51(16)
O14 Ce6 O16 72.53(17)
O8 Ce6 O6 70.28(15)
O5 Ce6 O6 69.87(15)
O14 Ce6 O6 71.66(16)
O16 Ce6 O6 134.05(15)
O8 Ce6 O7 70.61(15)
O5 Ce6 O7 68.00(15)
O14 Ce6 O7 142.61(16)
O16 Ce6 O7 75.51(15)
O6 Ce6 O7 121.53(14)
O8 Ce6 O9 139.40(16)
O5 Ce6 O9 87.94(17)
O14 Ce6 O9 120.90(17)
O16 Ce6 O9 80.02(17)
O6 Ce6 O9 144.17(16)
O7 Ce6 O9 70.88(16)
O8 Ce6 O12 143.99(16)
O5 Ce6 O12 75.58(16)
O14 Ce6 O12 87.27(17)
O16 Ce6 O12 131.63(16)
O6 Ce6 O12 73.82(16)
O7 Ce6 O12 129.11(16)
O9 Ce6 O12 73.58(17)
O8 Ce6 O10 142.62(16)
O5 Ce6 O10 127.36(16)
O14 Ce6 O10 71.31(17)
O16 Ce6 O10 67.59(16)
O6 Ce6 O10 124.31(15)
O7 Ce6 O10 113.24(15)
O9 Ce6 O10 49.84(17)
O12 Ce6 O10 64.34(16)
O8 Ce6 N1 150.86(16)
O5 Ce6 N1 107.53(17)
O14 Ce6 N1 95.92(18)
O16 Ce6 N1 73.92(16)
O6 Ce6 N1 137.42(15)
O7 Ce6 N1 93.41(16)
O9 Ce6 N1 25.36(18)
O12 Ce6 N1 64.85(16)
O10 Ce6 N1 24.61(17)
O8 Ce6 Ce3 31.56(11)
O5 Ce6 Ce3 81.58(11)
O14 Ce6 Ce3 73.00(12)
O16 Ce6 Ce3 102.75(11)
O6 Ce6 Ce3 38.97(10)
O7 Ce6 Ce3 96.00(10)
O9 Ce6 Ce3 165.67(12)
O12 Ce6 Ce3 112.77(12)
O10 Ce6 Ce3 144.29(12)
N1 Ce6 Ce3 168.89(13)
O8 Ce6 Ce2 81.10(11)
O5 Ce6 Ce2 31.80(11)
O14 Ce6 Ce2 109.18(12)
O16 Ce6 Ce2 159.20(11)
O6 Ce6 Ce2 38.22(10)
O7 Ce6 Ce2 94.21(10)
O9 Ce6 Ce2 114.12(13)
O12 Ce6 Ce2 68.81(11)
O10 Ce6 Ce2 133.10(11)
N1 Ce6 Ce2 125.45(12)
Ce3 Ce6 Ce2 59.743(9)
Ce2 O1 Ce1 103.04(15)
Ce2 O1 Ce5 101.45(15)
Ce1 O1 Ce5 104.14(16)
Ce2 O1 H1A 115.5
Ce1 O1 H1A 115.5
Ce5 O1 H1A 115.5
Ce3 O2 Ce1 120.52(18)
Ce3 O2 Ce2 116.15(19)
Ce1 O2 Ce2 116.72(18)
Ce4 O3 Ce3 104.83(16)
Ce4 O3 Ce1 100.25(15)
Ce3 O3 Ce1 98.88(15)
Ce4 O3 H3A 116.7
Ce3 O3 H3A 116.7
Ce1 O3 H3A 116.7
Ce5 O4 Ce4 116.71(18)
Ce5 O4 Ce1 116.69(18)
Ce4 O4 Ce1 120.02(19)
Ce5 O5 Ce2 115.84(19)
Ce5 O5 Ce6 119.34(19)
Ce2 O5 Ce6 116.04(18)
Ce6 O6 Ce3 102.19(16)
Ce6 O6 Ce2 103.78(15)
Ce3 O6 Ce2 102.15(16)
Ce6 O6 H6A 115.6
Ce3 O6 H6A 115.6
Ce2 O6 H6A 115.6
Ce6 O7 Ce5 103.98(15)
Ce6 O7 Ce4 103.66(15)
Ce5 O7 Ce4 99.71(15)
Ce6 O7 H7A 115.8
Ce5 O7 H7A 115.8
Ce4 O7 H7A 115.8
Ce3 O8 Ce6 116.13(19)
Ce3 O8 Ce4 118.22(19)
Ce6 O8 Ce4 116.54(18)
N1 O9 Ce6 99.1(4)
N1 O10 Ce6 93.5(4)
C1 O12 Ce6 135.1(5)
C1 O13 Ce2 132.6(5)
C2 O14 Ce6 132.6(4)
C2 O15 Ce3 135.8(5)
C3 O16 Ce6 135.0(4)
C3 O17 Ce4 136.5(4)
C4 O20 Ce5 130.3(5)
C4 O21 Ce1 137.8(5)
C5 O22 Ce5 134.1(4)
C5 O23 Ce2 134.6(4)
C6 O24 Ce5 132.3(4)
C6 O25 Ce4 136.3(4)
N2 O26 Ce4 98.8(4)
N2 O27 Ce4 93.3(4)
C7 O29 Ce4 134.0(5)
C7 O30 Ce1 137.0(5)
C8 O32 Ce3 133.8(5)
C8 O33 Ce1 136.5(5)
C9 O34 Ce3 135.8(5)
C9 O35 Ce2 133.5(4)
C10 O36 Ce2 130.0(5)
C10 O37 Ce1 138.7(5)
O11 N1 O10 123.6(7)
O11 N1 O9 119.5(7)
O10 N1 O9 116.9(6)
O11 N1 Ce6 172.4(5)
O10 N1 Ce6 61.9(3)
O9 N1 Ce6 55.5(3)
O28 N2 O27 121.9(7)
O28 N2 O26 121.3(7)
O27 N2 O26 116.7(6)
O28 N2 Ce4 169.0(6)
O27 N2 Ce4 61.4(3)
O26 N2 Ce4 56.2(3)
O12 C1 O13 127.6(7)
O12 C1 H1 116.2
O13 C1 H1 116.2
O14 C2 O15 127.9(6)
O14 C2 H2 116.1
O15 C2 H2 116.1
O17 C3 O16 126.6(6)
O17 C3 H3 116.7
O16 C3 H3 116.7
O20 C4 O21 129.2(7)
O20 C4 H4 115.4
O21 C4 H4 115.4
O22 C5 O23 126.5(6)
O22 C5 H5 116.8
O23 C5 H5 116.8
O24 C6 O25 127.2(7)
O24 C6 H6 116.4
O25 C6 H6 116.4
O29 C7 O30 127.0(7)
O29 C7 H7 116.5
O30 C7 H7 116.5
O32 C8 O33 127.9(7)
O32 C8 H8 116.0
O33 C8 H8 116.0
O34 C9 O35 126.6(7)
O34 C9 H9 116.7
O35 C9 H9 116.7
O36 C10 O37 126.8(6)
O36 C10 H10 116.6
O37 C10 H10 116.6

loop_
_geom_bond_atom_site_label_1
_geom_bond_atom_site_label_2
_geom_bond_distance
Ce1 O2 2.204(4)
Ce1 O4 2.260(4)
Ce1 O30 2.368(5)
Ce1 O1 2.399(4)
Ce1 O33 2.400(5)
Ce1 O21 2.447(5)
Ce1 O37 2.488(5)
Ce1 O38 2.531(5)
Ce1 O3 2.620(5)
Ce1 Ce2 3.7552(5)
Ce1 Ce5 3.7888(5)
Ce1 Ce3 3.8252(6)
Ce2 O2 2.207(4)
Ce2 O5 2.216(4)
Ce2 O36 2.336(5)
Ce2 O13 2.337(5)
Ce2 O1 2.398(4)
Ce2 O6 2.407(4)
Ce2 O23 2.441(5)
Ce2 O35 2.450(5)
Ce2 Ce5 3.7183(5)
Ce2 Ce3 3.7412(5)
Ce2 Ce6 3.7784(5)
Ce3 O8 2.176(4)
Ce3 O2 2.201(4)
Ce3 O34 2.385(5)
Ce3 O15 2.399(5)
Ce3 O6 2.402(4)
Ce3 O3 2.412(4)
Ce3 O32 2.416(5)
Ce3 O31 2.431(5)
Ce3 Ce6 3.7327(5)
Ce3 Ce4 3.8168(5)
Ce4 O4 2.195(4)
Ce4 O8 2.271(4)
Ce4 O25 2.384(5)
Ce4 O3 2.404(4)
Ce4 O17 2.410(5)
Ce4 O7 2.457(4)
Ce4 O29 2.462(5)
Ce4 O26 2.496(5)
Ce4 O27 2.611(5)
Ce4 N2 2.968(6)
Ce4 Ce5 3.7338(5)
Ce5 O5 2.172(4)
Ce5 O4 2.191(4)
Ce5 O20 2.360(5)
Ce5 O1 2.405(4)
Ce5 O24 2.426(5)
Ce5 O18 2.427(5)
Ce5 O7 2.427(4)
Ce5 O22 2.435(5)
Ce5 Ce6 3.8066(6)
Ce6 O8 2.222(4)
Ce6 O5 2.238(4)
Ce6 O14 2.371(5)
Ce6 O16 2.380(5)
Ce6 O6 2.395(4)
Ce6 O7 2.404(4)
Ce6 O9 2.473(5)
Ce6 O12 2.488(5)
Ce6 O10 2.618(5)
Ce6 N1 2.962(6)
O1 H1A 0.9800
O3 H3A 0.9800
O6 H6A 0.9800
O7 H7A 0.9800
O9 N1 1.285(8)
O10 N1 1.236(8)
O11 N1 1.230(8)
O12 C1 1.257(9)
O13 C1 1.258(9)
O14 C2 1.237(8)
O15 C2 1.242(8)
O16 C3 1.265(8)
O17 C3 1.254(8)
O20 C4 1.238(9)
O21 C4 1.239(9)
O22 C5 1.248(8)
O23 C5 1.267(8)
O24 C6 1.238(8)
O25 C6 1.260(9)
O26 N2 1.270(8)
O27 N2 1.269(8)
O28 N2 1.230(8)
O29 C7 1.234(9)
O30 C7 1.267(9)
O32 C8 1.230(9)
O33 C8 1.254(8)
O34 C9 1.253(8)
O35 C9 1.263(9)
O36 C10 1.260(9)
O37 C10 1.260(9)
C1 H1 0.9300
C2 H2 0.9300
C3 H3 0.9300
C4 H4 0.9300
C5 H5 0.9300
C6 H6 0.9300
C7 H7 0.9300
C8 H8 0.9300
C9 H9 0.9300
C10 H10 0.9300
O39 O40 0.919(17)

loop_
_geom_torsion_atom_site_label_1
_geom_torsion_atom_site_label_2
_geom_torsion_atom_site_label_3
_geom_torsion_atom_site_label_4
_geom_torsion
O4 Ce1 Ce2 O2 -99.5(2)
O30 Ce1 Ce2 O2 -74.0(4)
O1 Ce1 Ce2 O2 -168.3(3)
O33 Ce1 Ce2 O2 37.6(2)
O21 Ce1 Ce2 O2 -171.4(2)
O37 Ce1 Ce2 O2 103.6(2)
O38 Ce1 Ce2 O2 110.9(3)
O3 Ce1 Ce2 O2 -33.8(2)
Ce5 Ce1 Ce2 O2 -124.6(2)
Ce3 Ce1 Ce2 O2 -16.6(2)
O2 Ce1 Ce2 O5 100.7(2)
O4 Ce1 Ce2 O5 1.15(15)
O30 Ce1 Ce2 O5 26.7(4)
O1 Ce1 Ce2 O5 -67.61(19)
O33 Ce1 Ce2 O5 138.25(17)
O21 Ce1 Ce2 O5 -70.71(17)
O37 Ce1 Ce2 O5 -155.68(16)
O38 Ce1 Ce2 O5 -148.4(2)
O3 Ce1 Ce2 O5 66.90(14)
Ce5 Ce1 Ce2 O5 -23.88(11)
Ce3 Ce1 Ce2 O5 84.12(11)
O2 Ce1 Ce2 O36 -108.7(2)
O4 Ce1 Ce2 O36 151.75(17)
O30 Ce1 Ce2 O36 177.3(4)
O1 Ce1 Ce2 O36 83.0(2)
O33 Ce1 Ce2 O36 -71.14(18)
O21 Ce1 Ce2 O36 79.89(19)
O37 Ce1 Ce2 O36 -5.08(18)
O38 Ce1 Ce2 O36 2.2(2)
O3 Ce1 Ce2 O36 -142.50(16)
Ce5 Ce1 Ce2 O36 126.73(13)
Ce3 Ce1 Ce2 O36 -125.27(13)
O2 Ce1 Ce2 O13 82.4(6)
O4 Ce1 Ce2 O13 -17.1(5)
O30 Ce1 Ce2 O13 8.4(6)
O1 Ce1 Ce2 O13 -85.9(5)
O33 Ce1 Ce2 O13 120.0(5)
O21 Ce1 Ce2 O13 -89.0(5)
O37 Ce1 Ce2 O13 -174.0(5)
O38 Ce1 Ce2 O13 -166.7(5)
O3 Ce1 Ce2 O13 48.6(5)
Ce5 Ce1 Ce2 O13 -42.2(5)
Ce3 Ce1 Ce2 O13 65.8(5)
O2 Ce1 Ce2 O1 168.3(3)
O4 Ce1 Ce2 O1 68.8(2)
O30 Ce1 Ce2 O1 94.3(4)
O33 Ce1 Ce2 O1 -154.1(2)
O21 Ce1 Ce2 O1 -3.1(2)
O37 Ce1 Ce2 O1 -88.1(2)
O38 Ce1 Ce2 O1 -80.8(2)
O3 Ce1 Ce2 O1 134.51(19)
Ce5 Ce1 Ce2 O1 43.73(16)
Ce3 Ce1 Ce2 O1 151.73(16)
O2 Ce1 Ce2 O6 31.9(2)
O4 Ce1 Ce2 O6 -67.60(15)
O30 Ce1 Ce2 O6 -42.1(4)
O1 Ce1 Ce2 O6 -136.36(19)
O33 Ce1 Ce2 O6 69.51(16)
O21 Ce1 Ce2 O6 -139.46(16)
O37 Ce1 Ce2 O6 135.57(16)
O38 Ce1 Ce2 O6 142.85(19)
O3 Ce1 Ce2 O6 -1.85(13)
Ce5 Ce1 Ce2 O6 -92.62(10)
Ce3 Ce1 Ce2 O6 15.38(10)
O2 Ce1 Ce2 O23 179.2(2)
O4 Ce1 Ce2 O23 79.66(16)
O30 Ce1 Ce2 O23 105.2(4)
O1 Ce1 Ce2 O23 10.9(2)
O33 Ce1 Ce2 O23 -143.24(17)
O21 Ce1 Ce2 O23 7.80(18)
O37 Ce1 Ce2 O23 -77.17(17)
O38 Ce1 Ce2 O23 -69.9(2)
O3 Ce1 Ce2 O23 145.41(15)
Ce5 Ce1 Ce2 O23 54.63(12)
Ce3 Ce1 Ce2 O23 162.64(12)
O2 Ce1 Ce2 O35 -41.8(2)
O4 Ce1 Ce2 O35 -141.31(17)
O30 Ce1 Ce2 O35 -115.8(4)
O1 Ce1 Ce2 O35 149.9(2)
O33 Ce1 Ce2 O35 -4.21(17)
O21 Ce1 Ce2 O35 146.83(18)
O37 Ce1 Ce2 O35 61.86(17)
O38 Ce1 Ce2 O35 69.1(2)
O3 Ce1 Ce2 O35 -75.56(15)
Ce5 Ce1 Ce2 O35 -166.34(12)
Ce3 Ce1 Ce2 O35 -58.34(12)
O2 Ce1 Ce2 Ce5 124.6(2)
O4 Ce1 Ce2 Ce5 25.03(11)
O30 Ce1 Ce2 Ce5 50.6(4)
O1 Ce1 Ce2 Ce5 -43.73(16)
O33 Ce1 Ce2 Ce5 162.13(13)
O21 Ce1 Ce2 Ce5 -46.83(13)
O37 Ce1 Ce2 Ce5 -131.80(13)
O38 Ce1 Ce2 Ce5 -124.53(17)
O3 Ce1 Ce2 Ce5 90.78(9)
Ce3 Ce1 Ce2 Ce5 108.002(12)
O2 Ce1 Ce2 Ce3 16.6(2)
O4 Ce1 Ce2 Ce3 -82.97(11)
O30 Ce1 Ce2 Ce3 -57.4(4)
O1 Ce1 Ce2 Ce3 -151.73(16)
O33 Ce1 Ce2 Ce3 54.13(13)
O21 Ce1 Ce2 Ce3 -154.83(13)
O37 Ce1 Ce2 Ce3 120.20(13)
O38 Ce1 Ce2 Ce3 127.47(17)
O3 Ce1 Ce2 Ce3 -17.22(9)
Ce5 Ce1 Ce2 Ce3 -108.002(12)
O2 Ce1 Ce2 Ce6 69.7(2)
O4 Ce1 Ce2 Ce6 -29.80(11)
O30 Ce1 Ce2 Ce6 -4.3(4)
O1 Ce1 Ce2 Ce6 -98.56(16)
O33 Ce1 Ce2 Ce6 107.31(13)
O21 Ce1 Ce2 Ce6 -101.66(13)
O37 Ce1 Ce2 Ce6 173.37(13)
O38 Ce1 Ce2 Ce6 -179.36(17)
O3 Ce1 Ce2 Ce6 35.95(9)
Ce5 Ce1 Ce2 Ce6 -54.825(10)
Ce3 Ce1 Ce2 Ce6 53.177(10)
O2 Ce2 Ce3 O8 102.9(2)
O5 Ce2 Ce3 O8 -0.36(16)
O36 Ce2 Ce3 O8 145.73(17)
O13 Ce2 Ce3 O8 -79.72(17)
O1 Ce2 Ce3 O8 69.25(15)
O6 Ce2 Ce3 O8 -68.7(2)
O23 Ce2 Ce3 O8 21.2(4)
O35 Ce2 Ce3 O8 -153.19(17)
Ce5 Ce2 Ce3 O8 30.27(11)
Ce1 Ce2 Ce3 O8 86.49(11)
Ce6 Ce2 Ce3 O8 -25.36(11)
O5 Ce2 Ce3 O2 -103.3(2)
O36 Ce2 Ce3 O2 42.8(2)
O13 Ce2 Ce3 O2 177.3(2)
O1 Ce2 Ce3 O2 -33.7(2)
O6 Ce2 Ce3 O2 -171.7(3)
O23 Ce2 Ce3 O2 -81.8(4)
O35 Ce2 Ce3 O2 103.9(2)
Ce5 Ce2 Ce3 O2 -72.7(2)
Ce1 Ce2 Ce3 O2 -16.4(2)
Ce6 Ce2 Ce3 O2 -128.3(2)
O2 Ce2 Ce3 O34 -105.6(2)
O5 Ce2 Ce3 O34 151.13(18)
O36 Ce2 Ce3 O34 -62.78(19)
O13 Ce2 Ce3 O34 71.76(19)
O1 Ce2 Ce3 O34 -139.26(17)
O6 Ce2 Ce3 O34 82.8(2)
O23 Ce2 Ce3 O34 172.7(4)
O35 Ce2 Ce3 O34 -1.71(19)
Ce5 Ce2 Ce3 O34 -178.24(14)
Ce1 Ce2 Ce3 O34 -122.02(14)
Ce6 Ce2 Ce3 O34 126.13(14)
O2 Ce2 Ce3 O15 179.5(2)
O5 Ce2 Ce3 O15 76.17(17)
O36 Ce2 Ce3 O15 -137.74(18)
O13 Ce2 Ce3 O15 -3.19(18)
O1 Ce2 Ce3 O15 145.78(16)
O6 Ce2 Ce3 O15 7.8(2)
O23 Ce2 Ce3 O15 97.7(4)
O35 Ce2 Ce3 O15 -76.66(18)
Ce5 Ce2 Ce3 O15 106.80(13)
Ce1 Ce2 Ce3 O15 163.02(13)
Ce6 Ce2 Ce3 O15 51.17(13)
O2 Ce2 Ce3 O6 171.7(3)
O5 Ce2 Ce3 O6 68.37(19)
O36 Ce2 Ce3 O6 -145.5(2)
O13 Ce2 Ce3 O6 -11.0(2)
O1 Ce2 Ce3 O6 137.98(19)
O23 Ce2 Ce3 O6 89.9(4)
O35 Ce2 Ce3 O6 -84.5(2)
Ce5 Ce2 Ce3 O6 99.00(16)
Ce1 Ce2 Ce3 O6 155.22(16)
Ce6 Ce2 Ce3 O6 43.37(16)
O2 Ce2 Ce3 O3 35.3(2)
O5 Ce2 Ce3 O3 -67.95(15)
O36 Ce2 Ce3 O3 78.14(16)
O13 Ce2 Ce3 O3 -147.31(17)
O1 Ce2 Ce3 O3 1.66(14)
O6 Ce2 Ce3 O3 -136.32(19)
O23 Ce2 Ce3 O3 -46.4(4)
O35 Ce2 Ce3 O3 139.22(17)
Ce5 Ce2 Ce3 O3 -37.32(10)
Ce1 Ce2 Ce3 O3 18.90(10)
Ce6 Ce2 Ce3 O3 -92.95(10)
O2 Ce2 Ce3 O32 -40.6(2)
O5 Ce2 Ce3 O32 -143.94(16)
O36 Ce2 Ce3 O32 2.15(18)
O13 Ce2 Ce3 O32 136.70(18)
O1 Ce2 Ce3 O32 -74.33(16)
O6 Ce2 Ce3 O32 147.7(2)
O23 Ce2 Ce3 O32 -122.4(4)
O35 Ce2 Ce3 O32 63.23(18)
Ce5 Ce2 Ce3 O32 -113.31(12)
Ce1 Ce2 Ce3 O32 -57.09(12)
Ce6 Ce2 Ce3 O32 -168.94(12)
O2 Ce2 Ce3 O31 -101.7(7)
O5 Ce2 Ce3 O31 155.0(7)
O36 Ce2 Ce3 O31 -58.9(7)
O13 Ce2 Ce3 O31 75.7(7)
O1 Ce2 Ce3 O31 -135.4(7)
O6 Ce2 Ce3 O31 86.7(7)
O23 Ce2 Ce3 O31 176.6(8)
O35 Ce2 Ce3 O31 2.2(7)
Ce5 Ce2 Ce3 O31 -174.3(7)
Ce1 Ce2 Ce3 O31 -118.1(7)
Ce6 Ce2 Ce3 O31 130.0(7)
O2 Ce2 Ce3 Ce6 128.3(2)
O5 Ce2 Ce3 Ce6 25.00(11)
O36 Ce2 Ce3 Ce6 171.09(13)
O13 Ce2 Ce3 Ce6 -54.36(13)
O1 Ce2 Ce3 Ce6 94.61(10)
O6 Ce2 Ce3 Ce6 -43.37(16)
O23 Ce2 Ce3 Ce6 46.5(4)
O35 Ce2 Ce3 Ce6 -127.83(13)
Ce5 Ce2 Ce3 Ce6 55.630(10)
Ce1 Ce2 Ce3 Ce6 111.850(12)
O2 Ce2 Ce3 Ce4 72.0(2)
O5 Ce2 Ce3 Ce4 -31.27(11)
O36 Ce2 Ce3 Ce4 114.82(13)
O13 Ce2 Ce3 Ce4 -110.63(13)
O1 Ce2 Ce3 Ce4 38.34(10)
O6 Ce2 Ce3 Ce4 -99.64(16)
O23 Ce2 Ce3 Ce4 -9.7(4)
O35 Ce2 Ce3 Ce4 175.90(13)
Ce5 Ce2 Ce3 Ce4 -0.636(10)
Ce1 Ce2 Ce3 Ce4 55.585(10)
Ce6 Ce2 Ce3 Ce4 -56.266(10)
O2 Ce2 Ce3 Ce1 16.4(2)
O5 Ce2 Ce3 Ce1 -86.85(11)
O36 Ce2 Ce3 Ce1 59.24(13)
O13 Ce2 Ce3 Ce1 -166.22(13)
O1 Ce2 Ce3 Ce1 -17.24(10)
O6 Ce2 Ce3 Ce1 -155.22(16)
O23 Ce2 Ce3 Ce1 -65.3(4)
O35 Ce2 Ce3 Ce1 120.31(13)
Ce5 Ce2 Ce3 Ce1 -56.221(10)
Ce6 Ce2 Ce3 Ce1 -111.850(12)
O2 Ce1 Ce3 O8 -102.9(2)
O4 Ce1 Ce3 O8 -0.63(15)
O30 Ce1 Ce3 O8 76.18(17)
O1 Ce1 Ce3 O8 -68.13(15)
O33 Ce1 Ce3 O8 150.82(18)
O21 Ce1 Ce3 O8 -15.6(3)
O37 Ce1 Ce3 O8 -139.61(16)
O38 Ce1 Ce3 O8 153.5(2)
O3 Ce1 Ce3 O8 66.39(18)
Ce2 Ce1 Ce3 O8 -85.31(11)
Ce5 Ce1 Ce3 O8 -30.60(11)
O4 Ce1 Ce3 O2 102.3(2)
O30 Ce1 Ce3 O2 179.1(3)
O1 Ce1 Ce3 O2 34.8(2)
O33 Ce1 Ce3 O2 -106.3(3)
O21 Ce1 Ce3 O2 87.3(4)
O37 Ce1 Ce3 O2 -36.7(2)
O38 Ce1 Ce3 O2 -103.6(3)
O3 Ce1 Ce3 O2 169.3(3)
Ce2 Ce1 Ce3 O2 17.6(2)
Ce5 Ce1 Ce3 O2 72.3(2)
O2 Ce1 Ce3 O34 39.7(3)
O4 Ce1 Ce3 O34 141.98(16)
O30 Ce1 Ce3 O34 -141.22(18)
O1 Ce1 Ce3 O34 74.47(16)
O33 Ce1 Ce3 O34 -66.58(19)
O21 Ce1 Ce3 O34 127.0(3)
O37 Ce1 Ce3 O34 2.99(17)
O38 Ce1 Ce3 O34 -63.9(2)
O3 Ce1 Ce3 O34 -151.01(19)
Ce2 Ce1 Ce3 O34 57.29(13)
Ce5 Ce1 Ce3 O34 112.00(13)
O2 Ce1 Ce3 O15 -78.4(5)
O4 Ce1 Ce3 O15 23.8(4)
O30 Ce1 Ce3 O15 100.6(4)
O1 Ce1 Ce3 O15 -43.7(4)
O33 Ce1 Ce3 O15 175.3(4)
O21 Ce1 Ce3 O15 8.9(5)
O37 Ce1 Ce3 O15 -115.2(4)
O38 Ce1 Ce3 O15 178.0(4)
O3 Ce1 Ce3 O15 90.8(4)
Ce2 Ce1 Ce3 O15 -60.9(4)
Ce5 Ce1 Ce3 O15 -6.2(4)
O2 Ce1 Ce3 O6 -32.9(2)
O4 Ce1 Ce3 O6 69.33(15)
O30 Ce1 Ce3 O6 146.13(16)
O1 Ce1 Ce3 O6 1.82(14)
O33 Ce1 Ce3 O6 -139.23(17)
O21 Ce1 Ce3 O6 54.4(3)
O37 Ce1 Ce3 O6 -69.66(15)
O38 Ce1 Ce3 O6 -136.5(2)
O3 Ce1 Ce3 O6 136.34(18)
Ce2 Ce1 Ce3 O6 -15.36(10)
Ce5 Ce1 Ce3 O6 39.35(10)
O2 Ce1 Ce3 O3 -169.3(3)
O4 Ce1 Ce3 O3 -67.01(18)
O30 Ce1 Ce3 O3 9.8(2)
O1 Ce1 Ce3 O3 -134.52(18)
O33 Ce1 Ce3 O3 84.4(2)
O21 Ce1 Ce3 O3 -81.9(3)
O37 Ce1 Ce3 O3 154.00(19)
O38 Ce1 Ce3 O3 87.1(2)
Ce2 Ce1 Ce3 O3 -151.70(15)
Ce5 Ce1 Ce3 O3 -96.99(15)
O2 Ce1 Ce3 O32 103.7(3)
O4 Ce1 Ce3 O32 -154.05(16)
O30 Ce1 Ce3 O32 -77.25(18)
O1 Ce1 Ce3 O32 138.45(16)
O33 Ce1 Ce3 O32 -2.60(19)
O21 Ce1 Ce3 O32 -169.0(3)
O37 Ce1 Ce3 O32 66.97(17)
O38 Ce1 Ce3 O32 0.1(2)
O3 Ce1 Ce3 O32 -87.03(19)
Ce2 Ce1 Ce3 O32 121.27(13)
Ce5 Ce1 Ce3 O32 175.98(13)
O2 Ce1 Ce3 O31 151.4(3)
O4 Ce1 Ce3 O31 -106.4(2)
O30 Ce1 Ce3 O31 -29.6(2)
O1 Ce1 Ce3 O31 -173.9(2)
O33 Ce1 Ce3 O31 45.1(2)
O21 Ce1 Ce3 O31 -121.3(4)
O37 Ce1 Ce3 O31 114.7(2)
O38 Ce1 Ce3 O31 47.8(3)
O3 Ce1 Ce3 O31 -39.4(2)
Ce2 Ce1 Ce3 O31 168.95(18)
Ce5 Ce1 Ce3 O31 -136.34(18)
O2 Ce1 Ce3 Ce6 -71.7(2)
O4 Ce1 Ce3 Ce6 30.58(10)
O30 Ce1 Ce3 Ce6 107.38(13)
O1 Ce1 Ce3 Ce6 -36.93(10)
O33 Ce1 Ce3 Ce6 -177.98(14)
O21 Ce1 Ce3 Ce6 15.6(3)
O37 Ce1 Ce3 Ce6 -108.40(11)
O38 Ce1 Ce3 Ce6 -175.29(18)
O3 Ce1 Ce3 Ce6 97.59(15)
Ce2 Ce1 Ce3 Ce6 -54.107(10)
Ce5 Ce1 Ce3 Ce6 0.603(10)
O2 Ce1 Ce3 Ce2 -17.6(2)
O4 Ce1 Ce3 Ce2 84.69(10)
O30 Ce1 Ce3 Ce2 161.49(13)
O1 Ce1 Ce3 Ce2 17.18(10)
O33 Ce1 Ce3 Ce2 -123.87(14)
O21 Ce1 Ce3 Ce2 69.8(3)
O37 Ce1 Ce3 Ce2 -54.30(11)
O38 Ce1 Ce3 Ce2 -121.18(18)
O3 Ce1 Ce3 Ce2 151.70(15)
Ce5 Ce1 Ce3 Ce2 54.710(10)
O2 Ce1 Ce3 Ce4 -126.4(2)
O4 Ce1 Ce3 Ce4 -24.15(10)
O30 Ce1 Ce3 Ce4 52.65(13)
O1 Ce1 Ce3 Ce4 -91.65(10)
O33 Ce1 Ce3 Ce4 127.30(14)
O21 Ce1 Ce3 Ce4 -39.1(3)
O37 Ce1 Ce3 Ce4 -163.13(11)
O38 Ce1 Ce3 Ce4 129.99(18)
O3 Ce1 Ce3 Ce4 42.87(15)
Ce2 Ce1 Ce3 Ce4 -108.834(12)
Ce5 Ce1 Ce3 Ce4 -54.124(9)
O8 Ce3 Ce4 O4 -106.1(2)
O2 Ce3 Ce4 O4 0.92(16)
O34 Ce3 Ce4 O4 -22.5(4)
O15 Ce3 Ce4 O4 -141.14(17)
O6 Ce3 Ce4 O4 -68.36(15)
O3 Ce3 Ce4 O4 73.9(2)
O32 Ce3 Ce4 O4 76.45(17)
O31 Ce3 Ce4 O4 149.05(17)
Ce6 Ce3 Ce4 O4 -86.00(11)
Ce2 Ce3 Ce4 O4 -29.81(11)
Ce1 Ce3 Ce4 O4 24.83(11)
O2 Ce3 Ce4 O8 107.0(2)
O34 Ce3 Ce4 O8 83.6(5)
O15 Ce3 Ce4 O8 -35.1(2)
O6 Ce3 Ce4 O8 37.7(2)
O3 Ce3 Ce4 O8 -180.0(3)
O32 Ce3 Ce4 O8 -177.5(2)
O31 Ce3 Ce4 O8 -104.9(2)
Ce6 Ce3 Ce4 O8 20.1(2)
Ce2 Ce3 Ce4 O8 76.3(2)
Ce1 Ce3 Ce4 O8 130.9(2)
O8 Ce3 Ce4 O25 -75.9(4)
O2 Ce3 Ce4 O25 31.1(4)
O34 Ce3 Ce4 O25 7.6(6)
O15 Ce3 Ce4 O25 -111.0(4)
O6 Ce3 Ce4 O25 -38.2(4)
O3 Ce3 Ce4 O25 104.1(4)
O32 Ce3 Ce4 O25 106.6(4)
O31 Ce3 Ce4 O25 179.2(4)
Ce6 Ce3 Ce4 O25 -55.9(4)
Ce2 Ce3 Ce4 O25 0.3(4)
Ce1 Ce3 Ce4 O25 55.0(4)
O8 Ce3 Ce4 O3 180.0(3)
O2 Ce3 Ce4 O3 -73.0(2)
O34 Ce3 Ce4 O3 -96.4(5)
O15 Ce3 Ce4 O3 144.9(2)
O6 Ce3 Ce4 O3 -142.3(2)
O32 Ce3 Ce4 O3 2.5(2)
O31 Ce3 Ce4 O3 75.1(2)
Ce6 Ce3 Ce4 O3 -159.94(17)
Ce2 Ce3 Ce4 O3 -103.75(17)
Ce1 Ce3 Ce4 O3 -49.11(17)
O8 Ce3 Ce4 O17 36.8(2)
O2 Ce3 Ce4 O17 143.83(16)
O34 Ce3 Ce4 O17 120.4(4)
O15 Ce3 Ce4 O17 1.78(17)
O6 Ce3 Ce4 O17 74.55(16)
O3 Ce3 Ce4 O17 -143.1(2)
O32 Ce3 Ce4 O17 -140.64(17)
O31 Ce3 Ce4 O17 -68.03(17)
Ce6 Ce3 Ce4 O17 56.91(12)
Ce2 Ce3 Ce4 O17 113.11(12)
Ce1 Ce3 Ce4 O17 167.74(12)
O8 Ce3 Ce4 O7 -36.0(2)
O2 Ce3 Ce4 O7 71.01(15)
O34 Ce3 Ce4 O7 47.6(4)
O15 Ce3 Ce4 O7 -71.05(16)
O6 Ce3 Ce4 O7 1.73(14)
O3 Ce3 Ce4 O7 144.0(2)
O32 Ce3 Ce4 O7 146.54(16)
O31 Ce3 Ce4 O7 -140.86(16)
Ce6 Ce3 Ce4 O7 -15.92(10)
Ce2 Ce3 Ce4 O7 40.28(10)
Ce1 Ce3 Ce4 O7 94.92(10)
O8 Ce3 Ce4 O29 -179.3(2)
O2 Ce3 Ce4 O29 -72.26(17)
O34 Ce3 Ce4 O29 -95.7(4)
O15 Ce3 Ce4 O29 145.68(18)
O6 Ce3 Ce4 O29 -141.54(16)
O3 Ce3 Ce4 O29 0.8(2)
O32 Ce3 Ce4 O29 3.27(18)
O31 Ce3 Ce4 O29 75.87(18)
Ce6 Ce3 Ce4 O29 -159.19(13)
Ce2 Ce3 Ce4 O29 -102.99(13)
Ce1 Ce3 Ce4 O29 -48.35(13)
O8 Ce3 Ce4 O26 106.7(2)
O2 Ce3 Ce4 O26 -146.27(17)
O34 Ce3 Ce4 O26 -169.7(4)
O15 Ce3 Ce4 O26 71.67(18)
O6 Ce3 Ce4 O26 144.45(16)
O3 Ce3 Ce4 O26 -73.3(2)
O32 Ce3 Ce4 O26 -70.74(18)
O31 Ce3 Ce4 O26 1.86(18)
Ce6 Ce3 Ce4 O26 126.80(13)
Ce2 Ce3 Ce4 O26 -177.00(13)
Ce1 Ce3 Ce4 O26 -122.36(13)
O8 Ce3 Ce4 O27 104.4(3)
O2 Ce3 Ce4 O27 -148.58(19)
O34 Ce3 Ce4 O27 -172.0(4)
O15 Ce3 Ce4 O27 69.4(2)
O6 Ce3 Ce4 O27 142.14(18)
O3 Ce3 Ce4 O27 -75.6(2)
O32 Ce3 Ce4 O27 -73.0(2)
O31 Ce3 Ce4 O27 -0.4(2)
Ce6 Ce3 Ce4 O27 124.50(15)
Ce2 Ce3 Ce4 O27 -179.31(15)
Ce1 Ce3 Ce4 O27 -124.67(15)
O8 Ce3 Ce4 N2 103.0(2)
O2 Ce3 Ce4 N2 -150.04(17)
O34 Ce3 Ce4 N2 -173.5(4)
O15 Ce3 Ce4 N2 67.90(18)
O6 Ce3 Ce4 N2 140.68(16)
O3 Ce3 Ce4 N2 -77.0(2)
O32 Ce3 Ce4 N2 -74.51(18)
O31 Ce3 Ce4 N2 -1.91(18)
Ce6 Ce3 Ce4 N2 123.04(13)
Ce2 Ce3 Ce4 N2 179.23(13)
Ce1 Ce3 Ce4 N2 -126.13(13)
O8 Ce3 Ce4 Ce5 -75.6(2)
O2 Ce3 Ce4 Ce5 31.36(11)
O34 Ce3 Ce4 Ce5 7.9(4)
O15 Ce3 Ce4 Ce5 -110.70(12)
O6 Ce3 Ce4 Ce5 -37.92(10)
O3 Ce3 Ce4 Ce5 104.38(17)
O32 Ce3 Ce4 Ce5 106.89(13)
O31 Ce3 Ce4 Ce5 179.49(13)
Ce6 Ce3 Ce4 Ce5 -55.563(10)
Ce2 Ce3 Ce4 Ce5 0.634(10)
Ce1 Ce3 Ce4 Ce5 55.271(10)
O2 Ce2 Ce5 O5 -104.2(2)
O36 Ce2 Ce5 O5 171.8(2)
O13 Ce2 Ce5 O5 40.0(2)
O1 Ce2 Ce5 O5 -172.8(3)
O6 Ce2 Ce5 O5 -35.0(2)
O23 Ce2 Ce5 O5 103.5(2)
O35 Ce2 Ce5 O5 -84.0(4)
Ce3 Ce2 Ce5 O5 -73.5(2)
Ce1 Ce2 Ce5 O5 -130.1(2)
Ce6 Ce2 Ce5 O5 -19.1(2)
O2 Ce2 Ce5 O4 0.17(16)
O5 Ce2 Ce5 O4 104.4(2)
O36 Ce2 Ce5 O4 -83.84(18)
O13 Ce2 Ce5 O4 144.42(17)
O1 Ce2 Ce5 O4 -68.47(19)
O6 Ce2 Ce5 O4 69.39(15)
O23 Ce2 Ce5 O4 -152.09(17)
O35 Ce2 Ce5 O4 20.4(4)
Ce3 Ce2 Ce5 O4 30.85(11)
Ce1 Ce2 Ce5 O4 -25.74(11)
Ce6 Ce2 Ce5 O4 85.25(11)
O2 Ce2 Ce5 O20 80.08(18)
O5 Ce2 Ce5 O20 -175.7(2)
O36 Ce2 Ce5 O20 -3.9(2)
O13 Ce2 Ce5 O20 -135.67(19)
O1 Ce2 Ce5 O20 11.4(2)
O6 Ce2 Ce5 O20 149.31(17)
O23 Ce2 Ce5 O20 -72.18(19)
O35 Ce2 Ce5 O20 100.3(4)
Ce3 Ce2 Ce5 O20 110.76(14)
Ce1 Ce2 Ce5 O20 54.17(14)
Ce6 Ce2 Ce5 O20 165.16(14)
O2 Ce2 Ce5 O1 68.64(19)
O5 Ce2 Ce5 O1 172.8(3)
O36 Ce2 Ce5 O1 -15.4(2)
O13 Ce2 Ce5 O1 -147.1(2)
O6 Ce2 Ce5 O1 137.87(19)
O23 Ce2 Ce5 O1 -83.6(2)
O35 Ce2 Ce5 O1 88.8(4)
Ce3 Ce2 Ce5 O1 99.32(15)
Ce1 Ce2 Ce5 O1 42.74(15)
Ce6 Ce2 Ce5 O1 153.72(15)
O2 Ce2 Ce5 O24 -33.5(4)
O5 Ce2 Ce5 O24 70.7(5)
O36 Ce2 Ce5 O24 -117.5(4)
O13 Ce2 Ce5 O24 110.7(4)
O1 Ce2 Ce5 O24 -102.2(4)
O6 Ce2 Ce5 O24 35.7(4)
O23 Ce2 Ce5 O24 174.2(4)
O35 Ce2 Ce5 O24 -13.3(6)
Ce3 Ce2 Ce5 O24 -2.9(4)
Ce1 Ce2 Ce5 O24 -59.4(4)
Ce6 Ce2 Ce5 O24 51.5(4)
O2 Ce2 Ce5 O18 -152.92(19)
O5 Ce2 Ce5 O18 -48.7(3)
O36 Ce2 Ce5 O18 123.1(2)
O13 Ce2 Ce5 O18 -8.67(19)
O1 Ce2 Ce5 O18 138.4(2)
O6 Ce2 Ce5 O18 -83.70(18)
O23 Ce2 Ce5 O18 54.82(19)
O35 Ce2 Ce5 O18 -132.7(4)
Ce3 Ce2 Ce5 O18 -122.24(15)
Ce1 Ce2 Ce5 O18 -178.83(15)
Ce6 Ce2 Ce5 O18 -67.84(15)
O2 Ce2 Ce5 O7 -70.34(15)
O5 Ce2 Ce5 O7 33.9(2)
O36 Ce2 Ce5 O7 -154.35(17)
O13 Ce2 Ce5 O7 73.90(16)
O1 Ce2 Ce5 O7 -138.99(18)
O6 Ce2 Ce5 O7 -1.12(14)
O23 Ce2 Ce5 O7 137.39(16)
O35 Ce2 Ce5 O7 -50.1(4)
Ce3 Ce2 Ce5 O7 -39.66(10)
Ce1 Ce2 Ce5 O7 -96.25(10)
Ce6 Ce2 Ce5 O7 14.74(10)
O2 Ce2 Ce5 O22 152.97(17)
O5 Ce2 Ce5 O22 -102.8(2)
O36 Ce2 Ce5 O22 68.97(19)
O13 Ce2 Ce5 O22 -62.78(18)
O1 Ce2 Ce5 O22 84.3(2)
O6 Ce2 Ce5 O22 -137.80(16)
O23 Ce2 Ce5 O22 0.71(18)
O35 Ce2 Ce5 O22 173.2(4)
Ce3 Ce2 Ce5 O22 -176.35(13)
Ce1 Ce2 Ce5 O22 127.07(13)
Ce6 Ce2 Ce5 O22 -121.95(13)
O2 Ce2 Ce5 Ce4 -30.03(11)
O5 Ce2 Ce5 Ce4 74.2(2)
O36 Ce2 Ce5 Ce4 -114.04(13)
O13 Ce2 Ce5 Ce4 114.22(13)
O1 Ce2 Ce5 Ce4 -98.67(15)
O6 Ce2 Ce5 Ce4 39.19(10)
O23 Ce2 Ce5 Ce4 177.71(12)
O35 Ce2 Ce5 Ce4 -9.8(4)
Ce3 Ce2 Ce5 Ce4 0.651(10)
Ce1 Ce2 Ce5 Ce4 -55.937(10)
Ce6 Ce2 Ce5 Ce4 55.052(10)
O2 Ce2 Ce5 Ce1 25.91(11)
O5 Ce2 Ce5 Ce1 130.1(2)
O36 Ce2 Ce5 Ce1 -58.10(13)
O13 Ce2 Ce5 Ce1 170.15(13)
O1 Ce2 Ce5 Ce1 -42.74(15)
O6 Ce2 Ce5 Ce1 95.13(10)
O23 Ce2 Ce5 Ce1 -126.36(12)
O35 Ce2 Ce5 Ce1 46.1(4)
Ce3 Ce2 Ce5 Ce1 56.587(10)
Ce6 Ce2 Ce5 Ce1 110.989(12)
O2 Ce2 Ce5 Ce6 -85.08(11)
O5 Ce2 Ce5 Ce6 19.1(2)
O36 Ce2 Ce5 Ce6 -169.09(13)
O13 Ce2 Ce5 Ce6 59.16(13)
O1 Ce2 Ce5 Ce6 -153.72(15)
O6 Ce2 Ce5 Ce6 -15.86(10)
O23 Ce2 Ce5 Ce6 122.66(12)
O35 Ce2 Ce5 Ce6 -64.9(4)
Ce3 Ce2 Ce5 Ce6 -54.401(10)
Ce1 Ce2 Ce5 Ce6 -110.989(12)
O4 Ce4 Ce5 O5 102.6(2)
O8 Ce4 Ce5 O5 1.27(16)
O25 Ce4 Ce5 O5 -149.39(18)
O3 Ce4 Ce5 O5 67.39(15)
O17 Ce4 Ce5 O5 -72.30(17)
O7 Ce4 Ce5 O5 -65.36(19)
O29 Ce4 Ce5 O5 143.48(17)
O26 Ce4 Ce5 O5 42.7(7)
O27 Ce4 Ce5 O5 -149.4(2)
N2 Ce4 Ce5 O5 -143.6(5)
Ce3 Ce4 Ce5 O5 30.72(11)
O8 Ce4 Ce5 O4 -101.4(2)
O25 Ce4 Ce5 O4 108.0(3)
O3 Ce4 Ce5 O4 -35.3(2)
O17 Ce4 Ce5 O4 -175.0(2)
O7 Ce4 Ce5 O4 -168.0(3)
O29 Ce4 Ce5 O4 40.8(2)
O26 Ce4 Ce5 O4 -59.9(7)
O27 Ce4 Ce5 O4 108.0(3)
N2 Ce4 Ce5 O4 113.8(6)
Ce3 Ce4 Ce5 O4 -71.9(2)
O4 Ce4 Ce5 O20 -44.0(2)
O8 Ce4 Ce5 O20 -145.34(17)
O25 Ce4 Ce5 O20 64.00(19)
O3 Ce4 Ce5 O20 -79.22(16)
O17 Ce4 Ce5 O20 141.09(18)
O7 Ce4 Ce5 O20 148.03(19)
O29 Ce4 Ce5 O20 -3.13(18)
O26 Ce4 Ce5 O20 -103.9(7)
O27 Ce4 Ce5 O20 64.0(2)
N2 Ce4 Ce5 O20 69.8(5)
Ce3 Ce4 Ce5 O20 -115.89(13)
O4 Ce4 Ce5 O1 32.3(2)
O8 Ce4 Ce5 O1 -69.05(14)
O25 Ce4 Ce5 O1 140.29(17)
O3 Ce4 Ce5 O1 -2.93(14)
O17 Ce4 Ce5 O1 -142.63(16)
O7 Ce4 Ce5 O1 -135.68(18)
O29 Ce4 Ce5 O1 73.16(16)
O26 Ce4 Ce5 O1 -27.6(7)
O27 Ce4 Ce5 O1 140.3(2)
N2 Ce4 Ce5 O1 146.1(5)
Ce3 Ce4 Ce5 O1 -39.61(10)
O4 Ce4 Ce5 O24 -109.7(2)
O8 Ce4 Ce5 O24 148.90(16)
O25 Ce4 Ce5 O24 -1.76(19)
O3 Ce4 Ce5 O24 -144.98(16)
O17 Ce4 Ce5 O24 75.32(18)
O7 Ce4 Ce5 O24 82.27(19)
O29 Ce4 Ce5 O24 -68.89(17)
O26 Ce4 Ce5 O24 -169.6(7)
O27 Ce4 Ce5 O24 -1.7(2)
N2 Ce4 Ce5 O24 4.0(5)
Ce3 Ce4 Ce5 O24 178.34(12)
O4 Ce4 Ce5 O18 -167.7(3)
O8 Ce4 Ce5 O18 90.96(19)
O25 Ce4 Ce5 O18 -59.7(2)
O3 Ce4 Ce5 O18 157.08(19)
O17 Ce4 Ce5 O18 17.4(2)
O7 Ce4 Ce5 O18 24.3(2)
O29 Ce4 Ce5 O18 -126.8(2)
O26 Ce4 Ce5 O18 132.4(7)
O27 Ce4 Ce5 O18 -59.7(2)
N2 Ce4 Ce5 O18 -53.9(5)
Ce3 Ce4 Ce5 O18 120.41(16)
O4 Ce4 Ce5 O7 168.0(3)
O8 Ce4 Ce5 O7 66.63(18)
O25 Ce4 Ce5 O7 -84.0(2)
O3 Ce4 Ce5 O7 132.75(18)
O17 Ce4 Ce5 O7 -6.9(2)
O29 Ce4 Ce5 O7 -151.16(19)
O26 Ce4 Ce5 O7 108.1(7)
O27 Ce4 Ce5 O7 -84.0(2)
N2 Ce4 Ce5 O7 -78.2(5)
Ce3 Ce4 Ce5 O7 96.08(15)
O4 Ce4 Ce5 O22 81.6(5)
O8 Ce4 Ce5 O22 -19.7(5)
O25 Ce4 Ce5 O22 -170.4(5)
O3 Ce4 Ce5 O22 46.4(5)
O17 Ce4 Ce5 O22 -93.3(5)
O7 Ce4 Ce5 O22 -86.4(5)
O29 Ce4 Ce5 O22 122.5(5)
O26 Ce4 Ce5 O22 21.7(8)
O27 Ce4 Ce5 O22 -170.4(5)
N2 Ce4 Ce5 O22 -164.6(7)
Ce3 Ce4 Ce5 O22 9.7(4)
O4 Ce4 Ce5 Ce2 71.3(2)
O8 Ce4 Ce5 Ce2 -30.08(11)
O25 Ce4 Ce5 Ce2 179.26(14)
O3 Ce4 Ce5 Ce2 36.04(10)
O17 Ce4 Ce5 Ce2 -103.66(13)
O7 Ce4 Ce5 Ce2 -96.71(15)
O29 Ce4 Ce5 Ce2 112.13(12)
O26 Ce4 Ce5 Ce2 11.4(7)
O27 Ce4 Ce5 Ce2 179.29(18)
N2 Ce4 Ce5 Ce2 -175.0(5)
Ce3 Ce4 Ce5 Ce2 -0.638(10)
O4 Ce4 Ce5 Ce1 16.7(2)
O8 Ce4 Ce5 Ce1 -84.66(11)
O25 Ce4 Ce5 Ce1 124.68(14)
O3 Ce4 Ce5 Ce1 -18.54(10)
O17 Ce4 Ce5 Ce1 -158.24(13)
O7 Ce4 Ce5 Ce1 -151.29(15)
O29 Ce4 Ce5 Ce1 57.55(12)
O26 Ce4 Ce5 Ce1 -43.2(7)
O27 Ce4 Ce5 Ce1 124.71(18)
N2 Ce4 Ce5 Ce1 130.5(5)
Ce3 Ce4 Ce5 Ce1 -55.218(10)
O4 Ce4 Ce5 Ce6 125.8(2)
O8 Ce4 Ce5 Ce6 24.46(11)
O25 Ce4 Ce5 Ce6 -126.20(14)
O3 Ce4 Ce5 Ce6 90.58(10)
O17 Ce4 Ce5 Ce6 -49.12(13)
O7 Ce4 Ce5 Ce6 -42.17(15)
O29 Ce4 Ce5 Ce6 166.67(12)
O26 Ce4 Ce5 Ce6 65.9(7)
O27 Ce4 Ce5 Ce6 -126.16(18)
N2 Ce4 Ce5 Ce6 -120.4(5)
Ce3 Ce4 Ce5 Ce6 53.907(9)
O2 Ce1 Ce5 O5 -1.66(15)
O4 Ce1 Ce5 O5 -101.9(2)
O30 Ce1 Ce5 O5 -138.82(17)
O1 Ce1 Ce5 O5 68.75(19)
O33 Ce1 Ce5 O5 -26.8(4)
O21 Ce1 Ce5 O5 156.51(18)
O37 Ce1 Ce5 O5 70.99(17)
O38 Ce1 Ce5 O5 145.7(2)
O3 Ce1 Ce5 O5 -68.61(14)
Ce2 Ce1 Ce5 O5 24.42(11)
Ce3 Ce1 Ce5 O5 -30.36(11)
O2 Ce1 Ce5 O4 100.2(2)
O30 Ce1 Ce5 O4 -36.9(2)
O1 Ce1 Ce5 O4 170.6(3)
O33 Ce1 Ce5 O4 75.1(4)
O21 Ce1 Ce5 O4 -101.6(3)
O37 Ce1 Ce5 O4 172.9(3)
O38 Ce1 Ce5 O4 -112.4(3)
O3 Ce1 Ce5 O4 33.3(2)
Ce2 Ce1 Ce5 O4 126.3(2)
Ce3 Ce1 Ce5 O4 71.5(2)
O2 Ce1 Ce5 O20 -155.63(17)
O4 Ce1 Ce5 O20 104.1(2)
O30 Ce1 Ce5 O20 67.20(18)
O1 Ce1 Ce5 O20 -85.2(2)
O33 Ce1 Ce5 O20 179.2(4)
O21 Ce1 Ce5 O20 2.54(19)
O37 Ce1 Ce5 O20 -82.98(18)
O38 Ce1 Ce5 O20 -8.3(2)
O3 Ce1 Ce5 O20 137.42(16)
Ce2 Ce1 Ce5 O20 -129.55(13)
Ce3 Ce1 Ce5 O20 175.67(13)
O2 Ce1 Ce5 O1 -70.41(19)
O4 Ce1 Ce5 O1 -170.6(3)
O30 Ce1 Ce5 O1 152.4(2)
O33 Ce1 Ce5 O1 -95.6(4)
O21 Ce1 Ce5 O1 87.8(2)
O37 Ce1 Ce5 O1 2.2(2)
O38 Ce1 Ce5 O1 76.9(2)
O3 Ce1 Ce5 O1 -137.36(18)
Ce2 Ce1 Ce5 O1 -44.33(16)
Ce3 Ce1 Ce5 O1 -99.11(16)
O2 Ce1 Ce5 O24 139.08(16)
O4 Ce1 Ce5 O24 38.8(2)
O30 Ce1 Ce5 O24 1.91(17)
O1 Ce1 Ce5 O24 -150.5(2)
O33 Ce1 Ce5 O24 113.9(4)
O21 Ce1 Ce5 O24 -62.75(18)
O37 Ce1 Ce5 O24 -148.27(17)
O38 Ce1 Ce5 O24 -73.6(2)
O3 Ce1 Ce5 O24 72.13(15)
Ce2 Ce1 Ce5 O24 165.15(12)
Ce3 Ce1 Ce5 O24 110.37(12)
O2 Ce1 Ce5 O18 -10.2(19)
O4 Ce1 Ce5 O18 -110(2)
O30 Ce1 Ce5 O18 -147.4(19)
O1 Ce1 Ce5 O18 60.2(19)
O33 Ce1 Ce5 O18 -35(2)
O21 Ce1 Ce5 O18 148.0(19)
O37 Ce1 Ce5 O18 62.5(19)
O38 Ce1 Ce5 O18 137.1(19)
O3 Ce1 Ce5 O18 -77.1(19)
Ce2 Ce1 Ce5 O18 15.9(19)
Ce3 Ce1 Ce5 O18 -38.9(19)
O2 Ce1 Ce5 O7 65.44(15)
O4 Ce1 Ce5 O7 -34.8(2)
O30 Ce1 Ce5 O7 -71.73(16)
O1 Ce1 Ce5 O7 135.84(19)
O33 Ce1 Ce5 O7 40.3(4)
O21 Ce1 Ce5 O7 -136.39(17)
O37 Ce1 Ce5 O7 138.09(16)
O38 Ce1 Ce5 O7 -147.2(2)
O3 Ce1 Ce5 O7 -1.51(13)
Ce2 Ce1 Ce5 O7 91.51(10)
Ce3 Ce1 Ce5 O7 36.73(10)
O2 Ce1 Ce5 O22 -80.58(17)
O4 Ce1 Ce5 O22 179.2(2)
O30 Ce1 Ce5 O22 142.26(18)
O1 Ce1 Ce5 O22 -10.2(2)
O33 Ce1 Ce5 O22 -105.8(4)
O21 Ce1 Ce5 O22 77.60(19)
O37 Ce1 Ce5 O22 -7.92(18)
O38 Ce1 Ce5 O22 66.8(2)
O3 Ce1 Ce5 O22 -147.53(16)
Ce2 Ce1 Ce5 O22 -54.50(13)
Ce3 Ce1 Ce5 O22 -109.28(13)
O2 Ce1 Ce5 Ce2 -26.08(11)
O4 Ce1 Ce5 Ce2 -126.3(2)
O30 Ce1 Ce5 Ce2 -163.24(13)
O1 Ce1 Ce5 Ce2 44.33(16)
O33 Ce1 Ce5 Ce2 -51.3(3)
O21 Ce1 Ce5 Ce2 132.10(14)
O37 Ce1 Ce5 Ce2 46.58(12)
O38 Ce1 Ce5 Ce2 121.27(17)
O3 Ce1 Ce5 Ce2 -93.03(9)
Ce3 Ce1 Ce5 Ce2 -54.777(10)
O2 Ce1 Ce5 Ce4 83.78(11)
O4 Ce1 Ce5 Ce4 -16.5(2)
O30 Ce1 Ce5 Ce4 -53.39(13)
O1 Ce1 Ce5 Ce4 154.18(16)
O33 Ce1 Ce5 Ce4 58.6(3)
O21 Ce1 Ce5 Ce4 -118.05(14)
O37 Ce1 Ce5 Ce4 156.43(13)
O38 Ce1 Ce5 Ce4 -128.88(17)
O3 Ce1 Ce5 Ce4 16.83(9)
Ce2 Ce1 Ce5 Ce4 109.852(13)
Ce3 Ce1 Ce5 Ce4 55.075(10)
O2 Ce1 Ce5 Ce6 28.11(11)
O4 Ce1 Ce5 Ce6 -72.1(2)
O30 Ce1 Ce5 Ce6 -109.06(13)
O1 Ce1 Ce5 Ce6 98.52(16)
O33 Ce1 Ce5 Ce6 2.9(3)
O21 Ce1 Ce5 Ce6 -173.72(14)
O37 Ce1 Ce5 Ce6 100.76(12)
O38 Ce1 Ce5 Ce6 175.45(17)
O3 Ce1 Ce5 Ce6 -38.84(9)
Ce2 Ce1 Ce5 Ce6 54.186(10)
Ce3 Ce1 Ce5 Ce6 -0.591(10)
O2 Ce3 Ce6 O8 -102.6(2)
O34 Ce3 Ce6 O8 177.7(2)
O15 Ce3 Ce6 O8 103.5(2)
O6 Ce3 Ce6 O8 -170.9(3)
O3 Ce3 Ce6 O8 -31.8(2)
O32 Ce3 Ce6 O8 -89.1(5)
O31 Ce3 Ce6 O8 62.3(3)
Ce2 Ce3 Ce6 O8 -127.4(2)
Ce4 Ce3 Ce6 O8 -19.7(2)
Ce1 Ce3 Ce6 O8 -74.3(2)
O8 Ce3 Ce6 O5 102.7(2)
O2 Ce3 Ce6 O5 0.03(15)
O34 Ce3 Ce6 O5 -79.67(18)
O15 Ce3 Ce6 O5 -153.84(17)
O6 Ce3 Ce6 O5 -68.27(19)
O3 Ce3 Ce6 O5 70.86(15)
O32 Ce3 Ce6 O5 13.6(4)
O31 Ce3 Ce6 O5 164.9(2)
Ce2 Ce3 Ce6 O5 -24.74(11)
Ce4 Ce3 Ce6 O5 82.99(11)
Ce1 Ce3 Ce6 O5 28.40(11)
O8 Ce3 Ce6 O14 -107.4(2)
O2 Ce3 Ce6 O14 149.95(17)
O34 Ce3 Ce6 O14 70.25(19)
O15 Ce3 Ce6 O14 -3.93(18)
O6 Ce3 Ce6 O14 81.6(2)
O3 Ce3 Ce6 O14 -139.23(17)
O32 Ce3 Ce6 O14 163.5(4)
O31 Ce3 Ce6 O14 -45.2(2)
Ce2 Ce3 Ce6 O14 125.18(13)
Ce4 Ce3 Ce6 O14 -127.09(13)
Ce1 Ce3 Ce6 O14 178.32(13)
O8 Ce3 Ce6 O16 -40.4(2)
O2 Ce3 Ce6 O16 -143.07(16)
O34 Ce3 Ce6 O16 137.22(18)
O15 Ce3 Ce6 O16 63.05(18)
O6 Ce3 Ce6 O16 148.6(2)
O3 Ce3 Ce6 O16 -72.25(16)
O32 Ce3 Ce6 O16 -129.5(4)
O31 Ce3 Ce6 O16 21.8(2)
Ce2 Ce3 Ce6 O16 -167.85(12)
Ce4 Ce3 Ce6 O16 -60.11(12)
Ce1 Ce3 Ce6 O16 -114.70(12)
O8 Ce3 Ce6 O6 170.9(3)
O2 Ce3 Ce6 O6 68.30(19)
O34 Ce3 Ce6 O6 -11.4(2)
O15 Ce3 Ce6 O6 -85.6(2)
O3 Ce3 Ce6 O6 139.1(2)
O32 Ce3 Ce6 O6 81.8(4)
O31 Ce3 Ce6 O6 -126.8(2)
Ce2 Ce3 Ce6 O6 43.53(16)
Ce4 Ce3 Ce6 O6 151.26(16)
Ce1 Ce3 Ce6 O6 96.67(16)
O8 Ce3 Ce6 O7 36.0(2)
O2 Ce3 Ce6 O7 -66.61(15)
O34 Ce3 Ce6 O7 -146.32(17)
O15 Ce3 Ce6 O7 139.51(16)
O6 Ce3 Ce6 O7 -134.92(19)
O3 Ce3 Ce6 O7 4.21(14)
O32 Ce3 Ce6 O7 -53.1(4)
O31 Ce3 Ce6 O7 98.3(2)
Ce2 Ce3 Ce6 O7 -91.39(10)
Ce4 Ce3 Ce6 O7 16.35(10)
Ce1 Ce3 Ce6 O7 -38.24(10)
O8 Ce3 Ce6 O9 59.2(6)
O2 Ce3 Ce6 O9 -43.4(5)
O34 Ce3 Ce6 O9 -123.1(5)
O15 Ce3 Ce6 O9 162.7(5)
O6 Ce3 Ce6 O9 -111.7(5)
O3 Ce3 Ce6 O9 27.4(5)
O32 Ce3 Ce6 O9 -29.9(7)
O31 Ce3 Ce6 O9 121.5(5)
Ce2 Ce3 Ce6 O9 -68.2(5)
Ce4 Ce3 Ce6 O9 39.6(5)
Ce1 Ce3 Ce6 O9 -15.0(5)
O8 Ce3 Ce6 O12 173.1(2)
O2 Ce3 Ce6 O12 70.45(17)
O34 Ce3 Ce6 O12 -9.25(19)
O15 Ce3 Ce6 O12 -83.43(18)
O6 Ce3 Ce6 O12 2.1(2)
O3 Ce3 Ce6 O12 141.27(17)
O32 Ce3 Ce6 O12 84.0(4)
O31 Ce3 Ce6 O12 -124.7(2)
Ce2 Ce3 Ce6 O12 45.68(13)
Ce4 Ce3 Ce6 O12 153.41(13)
Ce1 Ce3 Ce6 O12 98.82(13)
O8 Ce3 Ce6 O10 -109.7(3)
O2 Ce3 Ce6 O10 147.7(2)
O34 Ce3 Ce6 O10 68.0(2)
O15 Ce3 Ce6 O10 -6.2(2)
O6 Ce3 Ce6 O10 79.4(3)
O3 Ce3 Ce6 O10 -141.5(2)
O32 Ce3 Ce6 O10 161.2(5)
O31 Ce3 Ce6 O10 -47.4(3)
Ce2 Ce3 Ce6 O10 122.93(19)
Ce4 Ce3 Ce6 O10 -129.33(19)
Ce1 Ce3 Ce6 O10 176.07(19)
O8 Ce3 Ce6 N1 -111.7(6)
O2 Ce3 Ce6 N1 145.7(6)
O34 Ce3 Ce6 N1 66.0(6)
O15 Ce3 Ce6 N1 -8.2(6)
O6 Ce3 Ce6 N1 77.4(6)
O3 Ce3 Ce6 N1 -143.5(6)
O32 Ce3 Ce6 N1 159.2(7)
O31 Ce3 Ce6 N1 -49.4(6)
Ce2 Ce3 Ce6 N1 120.9(6)
Ce4 Ce3 Ce6 N1 -131.4(6)
Ce1 Ce3 Ce6 N1 174.1(6)
O8 Ce3 Ce6 Ce2 127.4(2)
O2 Ce3 Ce6 Ce2 24.77(11)
O34 Ce3 Ce6 Ce2 -54.93(14)
O15 Ce3 Ce6 Ce2 -129.10(13)
O6 Ce3 Ce6 Ce2 -43.53(16)
O3 Ce3 Ce6 Ce2 95.60(11)
O32 Ce3 Ce6 Ce2 38.3(4)
O31 Ce3 Ce6 Ce2 -170.34(19)
Ce4 Ce3 Ce6 Ce2 107.732(12)
Ce1 Ce3 Ce6 Ce2 53.141(10)
O2 Ce2 Ce6 O8 0.10(16)
O5 Ce2 Ce6 O8 -103.3(2)
O36 Ce2 Ce6 O8 -22.0(6)
O13 Ce2 Ce6 O8 153.43(17)
O1 Ce2 Ce6 O8 -68.04(15)
O6 Ce2 Ce6 O8 69.3(2)
O23 Ce2 Ce6 O8 -141.54(16)
O35 Ce2 Ce6 O8 77.83(17)
Ce5 Ce2 Ce6 O8 -84.47(11)
Ce3 Ce2 Ce6 O8 24.89(11)
Ce1 Ce2 Ce6 O8 -29.72(11)
O2 Ce2 Ce6 O5 103.4(2)
O36 Ce2 Ce6 O5 81.3(7)
O13 Ce2 Ce6 O5 -103.2(2)
O1 Ce2 Ce6 O5 35.3(2)
O6 Ce2 Ce6 O5 172.7(3)
O23 Ce2 Ce6 O5 -38.2(2)
O35 Ce2 Ce6 O5 -178.8(2)
Ce5 Ce2 Ce6 O5 18.9(2)
Ce3 Ce2 Ce6 O5 128.2(2)
Ce1 Ce2 Ce6 O5 73.6(2)
O2 Ce2 Ce6 O14 -80.64(17)
O5 Ce2 Ce6 O14 175.9(2)
O36 Ce2 Ce6 O14 -102.8(7)
O13 Ce2 Ce6 O14 72.69(18)
O1 Ce2 Ce6 O14 -148.79(16)
O6 Ce2 Ce6 O14 -11.4(2)
O23 Ce2 Ce6 O14 137.71(18)
O35 Ce2 Ce6 O14 -2.91(18)
Ce5 Ce2 Ce6 O14 -165.21(13)
Ce3 Ce2 Ce6 O14 -55.86(13)
Ce1 Ce2 Ce6 O14 -110.47(13)
O2 Ce2 Ce6 O16 10.5(3)
O5 Ce2 Ce6 O16 -92.9(4)
O36 Ce2 Ce6 O16 -11.6(7)
O13 Ce2 Ce6 O16 163.9(4)
O1 Ce2 Ce6 O16 -57.6(3)
O6 Ce2 Ce6 O16 79.8(4)
O23 Ce2 Ce6 O16 -131.1(3)
O35 Ce2 Ce6 O16 88.3(4)
Ce5 Ce2 Ce6 O16 -74.0(3)
Ce3 Ce2 Ce6 O16 35.3(3)
Ce1 Ce2 Ce6 O16 -19.3(3)
O2 Ce2 Ce6 O6 -69.2(2)
O5 Ce2 Ce6 O6 -172.7(3)
O36 Ce2 Ce6 O6 -91.3(7)
O13 Ce2 Ce6 O6 84.1(2)
O1 Ce2 Ce6 O6 -137.4(2)
O23 Ce2 Ce6 O6 149.1(2)
O35 Ce2 Ce6 O6 8.5(2)
Ce5 Ce2 Ce6 O6 -153.79(17)
Ce3 Ce2 Ce6 O6 -44.44(17)
Ce1 Ce2 Ce6 O6 -99.05(17)
O2 Ce2 Ce6 O7 69.71(15)
O5 Ce2 Ce6 O7 -33.7(2)
O36 Ce2 Ce6 O7 47.6(6)
O13 Ce2 Ce6 O7 -136.96(16)
O1 Ce2 Ce6 O7 1.57(14)
O6 Ce2 Ce6 O7 138.9(2)
O23 Ce2 Ce6 O7 -71.93(16)
O35 Ce2 Ce6 O7 147.44(16)
Ce5 Ce2 Ce6 O7 -14.86(10)
Ce3 Ce2 Ce6 O7 94.50(10)
Ce1 Ce2 Ce6 O7 39.89(10)
O2 Ce2 Ce6 O9 140.63(17)
O5 Ce2 Ce6 O9 37.2(2)
O36 Ce2 Ce6 O9 118.5(7)
O13 Ce2 Ce6 O9 -66.04(19)
O1 Ce2 Ce6 O9 72.49(17)
O6 Ce2 Ce6 O9 -150.1(2)
O23 Ce2 Ce6 O9 -1.01(18)
O35 Ce2 Ce6 O9 -141.64(18)
Ce5 Ce2 Ce6 O9 56.06(14)
Ce3 Ce2 Ce6 O9 165.42(14)
Ce1 Ce2 Ce6 O9 110.81(14)
O2 Ce2 Ce6 O12 -159.75(17)
O5 Ce2 Ce6 O12 96.8(2)
O36 Ce2 Ce6 O12 178.1(7)
O13 Ce2 Ce6 O12 -6.42(18)
O1 Ce2 Ce6 O12 132.10(16)
O6 Ce2 Ce6 O12 -90.5(2)
O23 Ce2 Ce6 O12 58.60(18)
O35 Ce2 Ce6 O12 -82.03(18)
Ce5 Ce2 Ce6 O12 115.68(13)
Ce3 Ce2 Ce6 O12 -134.97(13)
Ce1 Ce2 Ce6 O12 170.42(13)
O2 Ce2 Ce6 O10 -162.6(2)
O5 Ce2 Ce6 O10 93.9(3)
O36 Ce2 Ce6 O10 175.2(7)
O13 Ce2 Ce6 O10 -9.3(2)
O1 Ce2 Ce6 O10 129.21(19)
O6 Ce2 Ce6 O10 -93.4(2)
O23 Ce2 Ce6 O10 55.7(2)
O35 Ce2 Ce6 O10 -84.9(2)
Ce5 Ce2 Ce6 O10 112.79(16)
Ce3 Ce2 Ce6 O10 -137.86(16)
Ce1 Ce2 Ce6 O10 167.53(16)
O2 Ce2 Ce6 N1 166.92(19)
O5 Ce2 Ce6 N1 63.5(3)
O36 Ce2 Ce6 N1 144.8(7)
O13 Ce2 Ce6 N1 -39.7(2)
O1 Ce2 Ce6 N1 98.78(18)
O6 Ce2 Ce6 N1 -123.9(2)
O23 Ce2 Ce6 N1 25.3(2)
O35 Ce2 Ce6 N1 -115.3(2)
Ce5 Ce2 Ce6 N1 82.35(16)
Ce3 Ce2 Ce6 N1 -168.29(16)
Ce1 Ce2 Ce6 N1 137.10(16)
O2 Ce2 Ce6 Ce3 -24.78(11)
O5 Ce2 Ce6 Ce3 -128.2(2)
O36 Ce2 Ce6 Ce3 -46.9(6)
O13 Ce2 Ce6 Ce3 128.55(13)
O1 Ce2 Ce6 Ce3 -92.93(10)
O6 Ce2 Ce6 Ce3 44.44(16)
O23 Ce2 Ce6 Ce3 -166.43(12)
O35 Ce2 Ce6 Ce3 52.94(13)
Ce5 Ce2 Ce6 Ce3 -109.354(12)
Ce1 Ce2 Ce6 Ce3 -54.610(10)
O2 Ce2 O1 Ce1 6.51(14)
O5 Ce2 O1 Ce1 103.65(18)
O36 Ce2 O1 Ce1 -86.95(18)
O13 Ce2 O1 Ce1 158.66(18)
O6 Ce2 O1 Ce1 54.8(2)
O23 Ce2 O1 Ce1 -169.24(19)
O35 Ce2 O1 Ce1 -44.9(3)
Ce5 Ce2 O1 Ce1 107.6(2)
Ce3 Ce2 O1 Ce1 24.71(13)
Ce6 Ce2 O1 Ce1 84.65(13)
O2 Ce2 O1 Ce5 -101.11(18)
O5 Ce2 O1 Ce5 -3.97(14)
O36 Ce2 O1 Ce5 165.42(19)
O13 Ce2 O1 Ce5 51.0(3)
O6 Ce2 O1 Ce5 -52.8(2)
O23 Ce2 O1 Ce5 83.13(17)
O35 Ce2 O1 Ce5 -152.52(17)
Ce3 Ce2 O1 Ce5 -82.91(12)
Ce1 Ce2 O1 Ce5 -107.6(2)
Ce6 Ce2 O1 Ce5 -22.97(13)
O2 Ce1 O1 Ce2 -6.52(14)
O4 Ce1 O1 Ce2 -100.41(18)
O30 Ce1 O1 Ce2 -147.50(19)
O33 Ce1 O1 Ce2 39.6(3)
O21 Ce1 O1 Ce2 176.9(2)
O37 Ce1 O1 Ce2 76.67(17)
O38 Ce1 O1 Ce2 125.32(17)
O3 Ce1 O1 Ce2 -54.7(2)
Ce5 Ce1 O1 Ce2 -105.6(2)
Ce3 Ce1 O1 Ce2 -24.05(13)
O2 Ce1 O1 Ce5 99.06(18)
O4 Ce1 O1 Ce5 5.17(14)
O30 Ce1 O1 Ce5 -41.9(3)
O33 Ce1 O1 Ce5 145.13(19)
O21 Ce1 O1 Ce5 -77.51(18)
O37 Ce1 O1 Ce5 -177.8(2)
O38 Ce1 O1 Ce5 -129.10(17)
O3 Ce1 O1 Ce5 50.9(2)
Ce2 Ce1 O1 Ce5 105.6(2)
Ce3 Ce1 O1 Ce5 81.53(13)
O5 Ce5 O1 Ce2 4.04(14)
O4 Ce5 O1 Ce2 101.47(18)
O20 Ce5 O1 Ce2 -169.2(2)
O24 Ce5 O1 Ce2 154.20(19)
O18 Ce5 O1 Ce2 -68.0(3)
O7 Ce5 O1 Ce2 51.3(2)
O22 Ce5 O1 Ce2 -83.18(18)
Ce4 Ce5 O1 Ce2 84.06(12)
Ce1 Ce5 O1 Ce2 106.76(19)
Ce6 Ce5 O1 Ce2 22.75(13)
O5 Ce5 O1 Ce1 -102.72(18)
O4 Ce5 O1 Ce1 -5.29(15)
O20 Ce5 O1 Ce1 84.09(18)
O24 Ce5 O1 Ce1 47.4(3)
O18 Ce5 O1 Ce1 -174.8(2)
O7 Ce5 O1 Ce1 -55.5(2)
O22 Ce5 O1 Ce1 170.1(2)
Ce2 Ce5 O1 Ce1 -106.76(19)
Ce4 Ce5 O1 Ce1 -22.70(13)
Ce6 Ce5 O1 Ce1 -84.02(13)
O8 Ce3 O2 Ce1 75.5(2)
O34 Ce3 O2 Ce1 -141.8(2)
O15 Ce3 O2 Ce1 149.7(2)
O6 Ce3 O2 Ce1 145.0(2)
O3 Ce3 O2 Ce1 7.61(18)
O32 Ce3 O2 Ce1 -69.0(2)
O31 Ce3 O2 Ce1 -49.0(4)
Ce6 Ce3 O2 Ce1 106.91(19)
Ce2 Ce3 O2 Ce1 150.6(3)
Ce4 Ce3 O2 Ce1 45.38(18)
O8 Ce3 O2 Ce2 -75.1(2)
O34 Ce3 O2 Ce2 67.6(2)
O15 Ce3 O2 Ce2 -0.8(4)
O6 Ce3 O2 Ce2 -5.54(17)
O3 Ce3 O2 Ce2 -143.0(2)
O32 Ce3 O2 Ce2 140.4(2)
O31 Ce3 O2 Ce2 160.4(3)
Ce6 Ce3 O2 Ce2 -43.66(16)
Ce4 Ce3 O2 Ce2 -105.20(18)
Ce1 Ce3 O2 Ce2 -150.6(3)
O4 Ce1 O2 Ce3 -73.9(2)
O30 Ce1 O2 Ce3 -1.3(4)
O1 Ce1 O2 Ce3 -142.7(2)
O33 Ce1 O2 Ce3 66.1(2)
O21 Ce1 O2 Ce3 -137.5(2)
O37 Ce1 O2 Ce3 143.1(2)
O38 Ce1 O2 Ce3 108.6(3)
O3 Ce1 O2 Ce3 -7.19(17)
Ce2 Ce1 O2 Ce3 -150.4(4)
Ce5 Ce1 O2 Ce3 -104.50(19)
O4 Ce1 O2 Ce2 76.5(2)
O30 Ce1 O2 Ce2 149.1(2)
O1 Ce1 O2 Ce2 7.73(17)
O33 Ce1 O2 Ce2 -143.5(2)
O21 Ce1 O2 Ce2 12.9(4)
O37 Ce1 O2 Ce2 -66.5(2)
O38 Ce1 O2 Ce2 -101.0(3)
O3 Ce1 O2 Ce2 143.2(2)
Ce5 Ce1 O2 Ce2 45.91(16)
Ce3 Ce1 O2 Ce2 150.4(4)
O5 Ce2 O2 Ce3 74.3(2)
O36 Ce2 O2 Ce3 -141.1(2)
O13 Ce2 O2 Ce3 -4.2(4)
O1 Ce2 O2 Ce3 144.0(2)
O6 Ce2 O2 Ce3 5.54(17)
O23 Ce2 O2 Ce3 150.5(2)
O35 Ce2 O2 Ce3 -68.7(2)
Ce5 Ce2 O2 Ce3 104.97(18)
Ce1 Ce2 O2 Ce3 151.7(3)
Ce6 Ce2 O2 Ce3 43.16(16)
O5 Ce2 O2 Ce1 -77.4(2)
O36 Ce2 O2 Ce1 67.2(2)
O13 Ce2 O2 Ce1 -155.9(2)
O1 Ce2 O2 Ce1 -7.73(17)
O6 Ce2 O2 Ce1 -146.2(2)
O23 Ce2 O2 Ce1 -1.2(4)
O35 Ce2 O2 Ce1 139.6(2)
Ce5 Ce2 O2 Ce1 -46.75(16)
Ce3 Ce2 O2 Ce1 -151.7(3)
Ce6 Ce2 O2 Ce1 -108.56(18)
O4 Ce4 O3 Ce3 -96.38(19)
O8 Ce4 O3 Ce3 0.01(14)
O25 Ce4 O3 Ce3 -146.7(2)
O17 Ce4 O3 Ce3 50.3(3)
O7 Ce4 O3 Ce3 -44.0(2)
O29 Ce4 O3 Ce3 -179.3(2)
O26 Ce4 O3 Ce3 97.25(19)
O27 Ce4 O3 Ce3 126.33(17)
N2 Ce4 O3 Ce3 109.24(18)
Ce5 Ce4 O3 Ce3 -77.83(14)
O4 Ce4 O3 Ce1 5.75(14)
O8 Ce4 O3 Ce1 102.14(17)
O25 Ce4 O3 Ce1 -44.6(3)
O17 Ce4 O3 Ce1 152.41(16)
O7 Ce4 O3 Ce1 58.15(19)
O29 Ce4 O3 Ce1 -77.14(17)
O26 Ce4 O3 Ce1 -160.62(19)
O27 Ce4 O3 Ce1 -131.54(15)
N2 Ce4 O3 Ce1 -148.63(16)
Ce5 Ce4 O3 Ce1 24.30(13)
Ce3 Ce4 O3 Ce1 102.13(19)
O8 Ce3 O3 Ce4 -0.01(15)
O2 Ce3 O3 Ce4 97.59(19)
O34 Ce3 O3 Ce4 150.5(2)
O15 Ce3 O3 Ce4 -50.7(3)
O6 Ce3 O3 Ce4 47.2(2)
O32 Ce3 O3 Ce4 -177.6(2)
O31 Ce3 O3 Ce4 -108.18(19)
Ce6 Ce3 O3 Ce4 17.54(15)
Ce2 Ce3 O3 Ce4 78.80(14)
Ce1 Ce3 O3 Ce4 103.16(19)
O8 Ce3 O3 Ce1 -103.17(17)
O2 Ce3 O3 Ce1 -5.58(14)
O34 Ce3 O3 Ce1 47.4(3)
O15 Ce3 O3 Ce1 -153.91(17)
O6 Ce3 O3 Ce1 -56.0(2)
O32 Ce3 O3 Ce1 79.26(16)
O31 Ce3 O3 Ce1 148.66(17)
Ce6 Ce3 O3 Ce1 -85.62(11)
Ce2 Ce3 O3 Ce1 -24.36(12)
Ce4 Ce3 O3 Ce1 -103.16(19)
O2 Ce1 O3 Ce4 -101.24(18)
O4 Ce1 O3 Ce4 -5.77(14)
O30 Ce1 O3 Ce4 82.92(18)
O1 Ce1 O3 Ce4 -52.3(2)
O33 Ce1 O3 Ce4 171.7(2)
O21 Ce1 O3 Ce4 38.3(3)
O37 Ce1 O3 Ce4 -144.16(17)
O38 Ce1 O3 Ce4 127.72(17)
Ce2 Ce1 O3 Ce4 -82.88(12)
Ce5 Ce1 O3 Ce4 -23.72(12)
Ce3 Ce1 O3 Ce4 -106.95(19)
O2 Ce1 O3 Ce3 5.72(14)
O4 Ce1 O3 Ce3 101.18(17)
O30 Ce1 O3 Ce3 -170.1(2)
O1 Ce1 O3 Ce3 54.66(19)
O33 Ce1 O3 Ce3 -81.30(18)
O21 Ce1 O3 Ce3 145.30(18)
O37 Ce1 O3 Ce3 -37.2(3)
O38 Ce1 O3 Ce3 -125.33(17)
Ce2 Ce1 O3 Ce3 24.08(12)
Ce5 Ce1 O3 Ce3 83.23(11)
O5 Ce5 O4 Ce4 -75.4(2)
O20 Ce5 O4 Ce4 138.4(2)
O1 Ce5 O4 Ce4 -145.5(2)
O24 Ce5 O4 Ce4 64.4(2)
O18 Ce5 O4 Ce4 21.4(5)
O7 Ce5 O4 Ce4 -8.16(17)
O22 Ce5 O4 Ce4 -152.9(2)
Ce2 Ce5 O4 Ce4 -106.72(19)
Ce1 Ce5 O4 Ce4 -151.6(3)
Ce6 Ce5 O4 Ce4 -45.72(17)
O5 Ce5 O4 Ce1 76.2(2)
O20 Ce5 O4 Ce1 -70.0(2)
O1 Ce5 O4 Ce1 6.10(17)
O24 Ce5 O4 Ce1 -144.0(2)
O18 Ce5 O4 Ce1 173.0(3)
O7 Ce5 O4 Ce1 143.5(2)
O22 Ce5 O4 Ce1 -1.3(4)
Ce2 Ce5 O4 Ce1 44.90(17)
Ce4 Ce5 O4 Ce1 151.6(3)
Ce6 Ce5 O4 Ce1 105.90(18)
O8 Ce4 O4 Ce5 76.1(2)
O25 Ce4 O4 Ce5 -65.1(2)
O3 Ce4 O4 Ce5 143.0(2)
O17 Ce4 O4 Ce5 7.9(4)
O7 Ce4 O4 Ce5 8.09(17)
O29 Ce4 O4 Ce5 -139.5(2)
O26 Ce4 O4 Ce5 164.2(2)
O27 Ce4 O4 Ce5 -112.0(3)
N2 Ce4 O4 Ce5 -153.0(3)
Ce3 Ce4 O4 Ce5 104.94(19)
O8 Ce4 O4 Ce1 -74.6(2)
O25 Ce4 O4 Ce1 144.3(2)
O3 Ce4 O4 Ce1 -7.59(18)
O17 Ce4 O4 Ce1 -142.7(2)
O7 Ce4 O4 Ce1 -142.5(2)
O29 Ce4 O4 Ce1 69.9(2)
O26 Ce4 O4 Ce1 13.6(4)
O27 Ce4 O4 Ce1 97.3(3)
N2 Ce4 O4 Ce1 56.4(4)
Ce5 Ce4 O4 Ce1 -150.6(4)
Ce3 Ce4 O4 Ce1 -45.70(17)
O2 Ce1 O4 Ce5 -75.9(2)
O30 Ce1 O4 Ce5 144.4(2)
O1 Ce1 O4 Ce5 -6.16(17)
O33 Ce1 O4 Ce5 -146.9(2)
O21 Ce1 O4 Ce5 68.6(2)
O37 Ce1 O4 Ce5 -10.4(4)
O38 Ce1 O4 Ce5 101.5(3)
O3 Ce1 O4 Ce5 -143.4(2)
Ce2 Ce1 O4 Ce5 -44.61(17)
Ce3 Ce1 O4 Ce5 -104.90(19)
O2 Ce1 O4 Ce4 74.8(2)
O30 Ce1 O4 Ce4 -65.0(2)
O1 Ce1 O4 Ce4 144.5(3)
O33 Ce1 O4 Ce4 3.7(4)
O21 Ce1 O4 Ce4 -140.7(2)
O37 Ce1 O4 Ce4 140.2(2)
O38 Ce1 O4 Ce4 -107.8(3)
O3 Ce1 O4 Ce4 7.20(18)
Ce2 Ce1 O4 Ce4 106.0(2)
Ce5 Ce1 O4 Ce4 150.6(4)
Ce3 Ce1 O4 Ce4 45.74(18)
O4 Ce5 O5 Ce2 -73.3(2)
O20 Ce5 O5 Ce2 7.0(4)
O1 Ce5 O5 Ce2 -4.76(17)
O24 Ce5 O5 Ce2 -156.14(19)
O18 Ce5 O5 Ce2 137.6(2)
O7 Ce5 O5 Ce2 -143.4(2)
O22 Ce5 O5 Ce2 70.1(2)
Ce4 Ce5 O5 Ce2 -104.12(18)
Ce1 Ce5 O5 Ce2 -41.87(16)
Ce6 Ce5 O5 Ce2 -146.3(3)
O4 Ce5 O5 Ce6 73.0(2)
O20 Ce5 O5 Ce6 153.3(2)
O1 Ce5 O5 Ce6 141.5(2)
O24 Ce5 O5 Ce6 -9.9(4)
O18 Ce5 O5 Ce6 -76.2(2)
O7 Ce5 O5 Ce6 2.87(17)
O22 Ce5 O5 Ce6 -143.6(2)
Ce2 Ce5 O5 Ce6 146.3(3)
Ce4 Ce5 O5 Ce6 42.17(17)
Ce1 Ce5 O5 Ce6 104.42(19)
O2 Ce2 O5 Ce5 73.3(2)
O36 Ce2 O5 Ce5 -13.1(4)
O13 Ce2 O5 Ce5 -142.1(2)
O1 Ce2 O5 Ce5 4.79(17)
O6 Ce2 O5 Ce5 142.6(2)
O23 Ce2 O5 Ce5 -69.2(2)
O35 Ce2 O5 Ce5 149.2(2)
Ce3 Ce2 O5 Ce5 104.25(18)
Ce1 Ce2 O5 Ce5 42.31(16)
Ce6 Ce2 O5 Ce5 147.4(3)
O2 Ce2 O5 Ce6 -74.1(2)
O36 Ce2 O5 Ce6 -160.5(2)
O13 Ce2 O5 Ce6 70.5(2)
O1 Ce2 O5 Ce6 -142.6(2)
O6 Ce2 O5 Ce6 -4.79(17)
O23 Ce2 O5 Ce6 143.4(2)
O35 Ce2 O5 Ce6 1.8(4)
Ce5 Ce2 O5 Ce6 -147.4(3)
Ce3 Ce2 O5 Ce6 -43.18(16)
Ce1 Ce2 O5 Ce6 -105.12(18)
O8 Ce6 O5 Ce5 -72.2(2)
O14 Ce6 O5 Ce5 -152.4(2)
O16 Ce6 O5 Ce5 -2.8(4)
O6 Ce6 O5 Ce5 -141.4(2)
O7 Ce6 O5 Ce5 -2.91(18)
O9 Ce6 O5 Ce5 67.3(2)
O12 Ce6 O5 Ce5 140.8(2)
O10 Ce6 O5 Ce5 100.2(2)
N1 Ce6 O5 Ce5 83.6(2)
Ce3 Ce6 O5 Ce5 -102.92(19)
Ce2 Ce6 O5 Ce5 -146.2(3)
O8 Ce6 O5 Ce2 74.0(2)
O14 Ce6 O5 Ce2 -6.1(4)
O16 Ce6 O5 Ce2 143.4(2)
O6 Ce6 O5 Ce2 4.82(17)
O7 Ce6 O5 Ce2 143.3(2)
O9 Ce6 O5 Ce2 -146.5(2)
O12 Ce6 O5 Ce2 -72.9(2)
O10 Ce6 O5 Ce2 -113.6(2)
N1 Ce6 O5 Ce2 -130.1(2)
Ce3 Ce6 O5 Ce2 43.31(16)
O8 Ce6 O6 Ce3 5.03(14)
O5 Ce6 O6 Ce3 101.84(18)
O14 Ce6 O6 Ce3 -85.42(18)
O16 Ce6 O6 Ce3 -45.0(3)
O7 Ce6 O6 Ce3 55.7(2)
O9 Ce6 O6 Ce3 156.9(2)
O12 Ce6 O6 Ce3 -177.94(19)
O10 Ce6 O6 Ce3 -136.00(17)
N1 Ce6 O6 Ce3 -163.9(2)
Ce2 Ce6 O6 Ce3 105.9(2)
O8 Ce6 O6 Ce2 -100.91(19)
O5 Ce6 O6 Ce2 -4.11(15)
O14 Ce6 O6 Ce2 168.6(2)
O16 Ce6 O6 Ce2 -150.90(17)
O7 Ce6 O6 Ce2 -50.2(2)
O9 Ce6 O6 Ce2 50.9(3)
O12 Ce6 O6 Ce2 76.12(17)
O10 Ce6 O6 Ce2 118.06(18)
N1 Ce6 O6 Ce2 90.2(3)
Ce3 Ce6 O6 Ce2 -105.9(2)
O8 Ce3 O6 Ce6 -5.11(15)
O2 Ce3 O6 Ce6 -102.54(18)
O34 Ce3 O6 Ce6 168.7(2)
O15 Ce3 O6 Ce6 80.48(18)
O3 Ce3 O6 Ce6 -51.6(2)
O32 Ce3 O6 Ce6 -154.92(17)
O31 Ce3 O6 Ce6 88.6(3)
Ce2 Ce3 O6 Ce6 -107.2(2)
Ce4 Ce3 O6 Ce6 -24.95(13)
Ce1 Ce3 O6 Ce6 -85.93(13)
O8 Ce3 O6 Ce2 102.09(18)
O2 Ce3 O6 Ce2 4.66(14)
O34 Ce3 O6 Ce2 -84.07(18)
O15 Ce3 O6 Ce2 -172.3(2)
O3 Ce3 O6 Ce2 55.6(2)
O32 Ce3 O6 Ce2 -47.7(3)
O31 Ce3 O6 Ce2 -164.2(2)
Ce6 Ce3 O6 Ce2 107.2(2)
Ce4 Ce3 O6 Ce2 82.25(12)
Ce1 Ce3 O6 Ce2 21.27(13)
O2 Ce2 O6 Ce6 101.31(18)
O5 Ce2 O6 Ce6 4.14(15)
O36 Ce2 O6 Ce6 161.91(19)
O13 Ce2 O6 Ce6 -84.61(18)
O1 Ce2 O6 Ce6 53.4(2)
O23 Ce2 O6 Ce6 -46.7(3)
O35 Ce2 O6 Ce6 -171.6(2)
Ce5 Ce2 O6 Ce6 22.85(14)
Ce3 Ce2 O6 Ce6 106.0(2)
Ce1 Ce2 O6 Ce6 84.20(13)
O2 Ce2 O6 Ce3 -4.66(14)
O5 Ce2 O6 Ce3 -101.83(18)
O36 Ce2 O6 Ce3 55.9(3)
O13 Ce2 O6 Ce3 169.42(19)
O1 Ce2 O6 Ce3 -52.6(2)
O23 Ce2 O6 Ce3 -152.69(18)
O35 Ce2 O6 Ce3 82.41(17)
Ce5 Ce2 O6 Ce3 -83.12(12)
Ce1 Ce2 O6 Ce3 -21.77(13)
Ce6 Ce2 O6 Ce3 -106.0(2)
O8 Ce6 O7 Ce5 99.76(18)
O5 Ce6 O7 Ce5 2.34(14)
O14 Ce6 O7 Ce5 150.5(2)
O16 Ce6 O7 Ce5 -177.62(19)
O6 Ce6 O7 Ce5 49.2(2)
O9 Ce6 O7 Ce5 -93.35(19)
O12 Ce6 O7 Ce5 -45.2(2)
O10 Ce6 O7 Ce5 -120.27(17)
N1 Ce6 O7 Ce5 -105.20(17)
Ce3 Ce6 O7 Ce5 80.72(13)
Ce2 Ce6 O7 Ce5 20.74(13)
O8 Ce6 O7 Ce4 -4.09(14)
O5 Ce6 O7 Ce4 -101.51(18)
O14 Ce6 O7 Ce4 46.6(3)
O16 Ce6 O7 Ce4 78.53(17)
O6 Ce6 O7 Ce4 -54.6(2)
O9 Ce6 O7 Ce4 162.8(2)
O12 Ce6 O7 Ce4 -149.08(16)
O10 Ce6 O7 Ce4 135.88(16)
N1 Ce6 O7 Ce4 150.95(17)
Ce3 Ce6 O7 Ce4 -23.13(13)
Ce2 Ce6 O7 Ce4 -83.11(12)
O5 Ce5 O7 Ce6 -2.40(15)
O4 Ce5 O7 Ce6 -100.23(18)
O20 Ce5 O7 Ce6 -157.30(19)
O1 Ce5 O7 Ce6 -50.8(2)
O24 Ce5 O7 Ce6 169.0(2)
O18 Ce5 O7 Ce6 94.68(18)
O22 Ce5 O7 Ce6 49.5(3)
Ce2 Ce5 O7 Ce6 -21.13(14)
Ce4 Ce5 O7 Ce6 -106.83(19)
Ce1 Ce5 O7 Ce6 -81.54(13)
O5 Ce5 O7 Ce4 104.43(17)
O4 Ce5 O7 Ce4 6.60(14)
O20 Ce5 O7 Ce4 -50.5(3)
O1 Ce5 O7 Ce4 56.0(2)
O24 Ce5 O7 Ce4 -84.21(17)
O18 Ce5 O7 Ce4 -158.49(18)
O22 Ce5 O7 Ce4 156.38(17)
Ce2 Ce5 O7 Ce4 85.71(11)
Ce1 Ce5 O7 Ce4 25.29(12)
Ce6 Ce5 O7 Ce4 106.83(19)
O4 Ce4 O7 Ce6 100.47(18)
O8 Ce4 O7 Ce6 4.04(14)
O25 Ce4 O7 Ce6 -170.9(2)
O3 Ce4 O7 Ce6 47.6(2)
O17 Ce4 O7 Ce6 -79.66(18)
O29 Ce4 O7 Ce6 149.70(17)
O26 Ce4 O7 Ce6 -55.2(3)
O27 Ce4 O7 Ce6 -121.65(17)
N2 Ce4 O7 Ce6 -92.4(2)
Ce5 Ce4 O7 Ce6 107.09(19)
Ce3 Ce4 O7 Ce6 22.49(13)
O4 Ce4 O7 Ce5 -6.62(14)
O8 Ce4 O7 Ce5 -103.04(17)
O25 Ce4 O7 Ce5 81.98(17)
O3 Ce4 O7 Ce5 -59.46(19)
O17 Ce4 O7 Ce5 173.26(19)
O29 Ce4 O7 Ce5 42.6(3)
O26 Ce4 O7 Ce5 -162.3(2)
O27 Ce4 O7 Ce5 131.27(16)
N2 Ce4 O7 Ce5 160.52(19)
Ce3 Ce4 O7 Ce5 -84.59(11)
O2 Ce3 O8 Ce6 75.4(2)
O34 Ce3 O8 Ce6 -3.6(4)
O15 Ce3 O8 Ce6 -68.1(2)
O6 Ce3 O8 Ce6 6.00(17)
O3 Ce3 O8 Ce6 145.9(2)
O32 Ce3 O8 Ce6 149.9(2)
O31 Ce3 O8 Ce6 -131.2(2)
Ce2 Ce3 O8 Ce6 44.34(16)
Ce4 Ce3 O8 Ce6 145.9(3)
Ce1 Ce3 O8 Ce6 104.35(18)
O2 Ce3 O8 Ce4 -70.5(2)
O34 Ce3 O8 Ce4 -149.5(2)
O15 Ce3 O8 Ce4 146.0(2)
O6 Ce3 O8 Ce4 -139.9(2)
O3 Ce3 O8 Ce4 0.01(17)
O32 Ce3 O8 Ce4 3.9(4)
O31 Ce3 O8 Ce4 82.9(2)
Ce6 Ce3 O8 Ce4 -145.9(3)
Ce2 Ce3 O8 Ce4 -101.57(18)
Ce1 Ce3 O8 Ce4 -41.56(17)
O5 Ce6 O8 Ce3 -74.8(2)
O14 Ce6 O8 Ce3 66.5(2)
O16 Ce6 O8 Ce3 139.8(2)
O6 Ce6 O8 Ce3 -6.04(17)
O7 Ce6 O8 Ce3 -141.7(2)
O9 Ce6 O8 Ce3 -160.9(2)
O12 Ce6 O8 Ce3 -10.9(4)
O10 Ce6 O8 Ce3 115.1(3)
N1 Ce6 O8 Ce3 158.4(3)
Ce2 Ce6 O8 Ce3 -43.99(17)
O5 Ce6 O8 Ce4 71.6(2)
O14 Ce6 O8 Ce4 -147.0(2)
O16 Ce6 O8 Ce4 -73.7(2)
O6 Ce6 O8 Ce4 140.4(2)
O7 Ce6 O8 Ce4 4.80(17)
O9 Ce6 O8 Ce4 -14.4(4)
O12 Ce6 O8 Ce4 135.6(2)
O10 Ce6 O8 Ce4 -98.4(3)
N1 Ce6 O8 Ce4 -55.1(4)
Ce3 Ce6 O8 Ce4 146.5(3)
Ce2 Ce6 O8 Ce4 102.50(18)
O4 Ce4 O8 Ce3 71.0(2)
O25 Ce4 O8 Ce3 148.5(2)
O3 Ce4 O8 Ce3 -0.01(18)
O17 Ce4 O8 Ce3 -143.3(2)
O7 Ce4 O8 Ce3 141.0(2)
O29 Ce4 O8 Ce3 1.1(4)
O26 Ce4 O8 Ce3 -70.6(2)
O27 Ce4 O8 Ce3 -102.1(2)
N2 Ce4 O8 Ce3 -86.4(2)
Ce5 Ce4 O8 Ce3 101.92(18)
O4 Ce4 O8 Ce6 -74.8(2)
O25 Ce4 O8 Ce6 2.7(4)
O3 Ce4 O8 Ce6 -145.8(2)
O17 Ce4 O8 Ce6 71.0(2)
O7 Ce4 O8 Ce6 -4.75(17)
O29 Ce4 O8 Ce6 -144.6(2)
O26 Ce4 O8 Ce6 143.6(2)
O27 Ce4 O8 Ce6 112.1(2)
N2 Ce4 O8 Ce6 127.8(2)
Ce5 Ce4 O8 Ce6 -43.85(16)
Ce3 Ce4 O8 Ce6 -145.8(3)
O8 Ce6 O9 N1 -132.2(4)
O5 Ce6 O9 N1 141.2(4)
O14 Ce6 O9 N1 -10.8(5)
O16 Ce6 O9 N1 -73.4(4)
O6 Ce6 O9 N1 90.9(5)
O7 Ce6 O9 N1 -151.4(4)
O12 Ce6 O9 N1 65.6(4)
O10 Ce6 O9 N1 -4.4(4)
Ce3 Ce6 O9 N1 -175.9(3)
Ce2 Ce6 O9 N1 122.6(4)
O8 Ce6 O10 N1 126.7(4)
O5 Ce6 O10 N1 -40.8(4)
O14 Ce6 O10 N1 178.7(4)
O16 Ce6 O10 N1 100.4(4)
O6 Ce6 O10 N1 -130.6(4)
O7 Ce6 O10 N1 38.5(4)
O9 Ce6 O10 N1 4.5(4)
O12 Ce6 O10 N1 -85.2(4)
Ce3 Ce6 O10 N1 -179.1(3)
Ce2 Ce6 O10 N1 -82.2(4)
O8 Ce6 O12 C1 -29.9(8)
O5 Ce6 O12 C1 38.1(7)
O14 Ce6 O12 C1 -106.4(7)
O16 Ce6 O12 C1 -170.0(6)
O6 Ce6 O12 C1 -34.7(7)
O7 Ce6 O12 C1 83.1(7)
O9 Ce6 O12 C1 130.3(7)
O10 Ce6 O12 C1 -176.9(7)
N1 Ce6 O12 C1 155.8(7)
Ce3 Ce6 O12 C1 -36.1(7)
Ce2 Ce6 O12 C1 5.4(7)
O2 Ce2 O13 C1 63.7(8)
O5 Ce2 O13 C1 -16.9(7)
O36 Ce2 O13 C1 -166.4(6)
O1 Ce2 O13 C1 -68.1(7)
O6 Ce2 O13 C1 54.1(7)
O23 Ce2 O13 C1 -100.1(7)
O35 Ce2 O13 C1 127.9(7)
Ce5 Ce2 O13 C1 -36.8(7)
Ce3 Ce2 O13 C1 61.3(7)
Ce1 Ce2 O13 C1 1.4(11)
Ce6 Ce2 O13 C1 14.6(6)
O8 Ce6 O14 C2 -25.9(6)
O5 Ce6 O14 C2 56.0(7)
O16 Ce6 O14 C2 -105.6(6)
O6 Ce6 O14 C2 45.2(6)
O7 Ce6 O14 C2 -73.1(7)
O9 Ce6 O14 C2 -172.0(6)
O12 Ce6 O14 C2 119.0(6)
O10 Ce6 O14 C2 -177.2(7)
N1 Ce6 O14 C2 -176.6(6)
Ce3 Ce6 O14 C2 4.2(6)
Ce2 Ce6 O14 C2 52.6(6)
O8 Ce3 O15 C2 40.2(7)
O2 Ce3 O15 C2 -37.5(8)
O34 Ce3 O15 C2 -105.9(7)
O6 Ce3 O15 C2 -32.8(7)
O3 Ce3 O15 C2 87.4(7)
O32 Ce3 O15 C2 -167.0(6)
O31 Ce3 O15 C2 152.9(7)
Ce6 Ce3 O15 C2 8.3(6)
Ce2 Ce3 O15 C2 -37.9(7)
Ce4 Ce3 O15 C2 58.0(7)
Ce1 Ce3 O15 C2 15.5(10)
O8 Ce6 O16 C3 36.7(6)
O5 Ce6 O16 C3 -36.0(7)
O14 Ce6 O16 C3 124.3(6)
O6 Ce6 O16 C3 84.1(6)
O7 Ce6 O16 C3 -36.0(6)
O9 Ce6 O16 C3 -108.6(6)
O12 Ce6 O16 C3 -165.9(6)
O10 Ce6 O16 C3 -159.2(6)
N1 Ce6 O16 C3 -133.9(6)
Ce3 Ce6 O16 C3 57.0(6)
Ce2 Ce6 O16 C3 26.2(8)
O4 Ce4 O17 C3 43.9(8)
O8 Ce4 O17 C3 -27.6(7)
O25 Ce4 O17 C3 116.0(7)
O3 Ce4 O17 C3 -74.3(7)
O7 Ce4 O17 C3 43.7(6)
O29 Ce4 O17 C3 -180.0(6)
O26 Ce4 O17 C3 -121.0(7)
O27 Ce4 O17 C3 -174.2(7)
N2 Ce4 O17 C3 -146.2(7)
Ce5 Ce4 O17 C3 48.4(7)
Ce3 Ce4 O17 C3 -45.5(7)
O5 Ce5 O20 C4 -56.8(8)
O4 Ce5 O20 C4 25.3(6)
O1 Ce5 O20 C4 -45.2(6)
O24 Ce5 O20 C4 111.9(7)
O18 Ce5 O20 C4 176.4(6)
O7 Ce5 O20 C4 78.5(7)
O22 Ce5 O20 C4 -119.9(7)
Ce2 Ce5 O20 C4 -52.7(7)
Ce4 Ce5 O20 C4 46.8(7)
Ce1 Ce5 O20 C4 -5.9(6)
Ce6 Ce5 O20 C4 9.0(10)
O2 Ce1 O21 C4 33.6(9)
O4 Ce1 O21 C4 -33.1(7)
O30 Ce1 O21 C4 -117.7(8)
O1 Ce1 O21 C4 38.7(7)
O33 Ce1 O21 C4 180.0(7)
O37 Ce1 O21 C4 107.5(8)
O38 Ce1 O21 C4 169.9(8)
O3 Ce1 O21 C4 -74.3(8)
Ce2 Ce1 O21 C4 40.7(8)
Ce5 Ce1 O21 C4 -1.8(7)
Ce3 Ce1 O21 C4 -18.1(9)
O5 Ce5 O22 C5 -32.3(7)
O4 Ce5 O22 C5 47.8(8)
O20 Ce5 O22 C5 117.3(7)
O1 Ce5 O22 C5 40.6(7)
O24 Ce5 O22 C5 -178.3(6)
O18 Ce5 O22 C5 -129.0(7)
O7 Ce5 O22 C5 -80.0(7)
Ce2 Ce5 O22 C5 -0.5(6)
Ce4 Ce5 O22 C5 -11.3(10)
Ce1 Ce5 O22 C5 47.1(7)
Ce6 Ce5 O22 C5 -50.9(7)
O2 Ce2 O23 C5 -49.7(7)
O5 Ce2 O23 C5 29.3(7)
O36 Ce2 O23 C5 -121.3(7)
O13 Ce2 O23 C5 115.1(7)
O1 Ce2 O23 C5 -43.2(6)
O6 Ce2 O23 C5 76.7(7)
O35 Ce2 O23 C5 -178.9(6)
Ce5 Ce2 O23 C5 -1.8(6)
Ce3 Ce2 O23 C5 7.8(9)
Ce1 Ce2 O23 C5 -50.3(7)
Ce6 Ce2 O23 C5 48.7(7)
O5 Ce5 O24 C6 53.9(7)
O4 Ce5 O24 C6 -30.8(6)
O20 Ce5 O24 C6 -116.3(6)
O1 Ce5 O24 C6 -79.4(7)
O18 Ce5 O24 C6 127.5(7)
O7 Ce5 O24 C6 41.5(6)
O22 Ce5 O24 C6 175.2(6)
Ce2 Ce5 O24 C6 2.6(9)
Ce4 Ce5 O24 C6 -1.1(6)
Ce1 Ce5 O24 C6 -50.4(6)
Ce6 Ce5 O24 C6 48.6(6)
O4 Ce4 O25 C6 37.1(7)
O8 Ce4 O25 C6 -42.6(8)
O3 Ce4 O25 C6 84.6(8)
O17 Ce4 O25 C6 -108.3(7)
O7 Ce4 O25 C6 -35.2(7)
O29 Ce4 O25 C6 117.4(7)
O26 Ce4 O25 C6 -175.8(7)
O27 Ce4 O25 C6 -173.1(8)
N2 Ce4 O25 C6 -171.7(7)
Ce5 Ce4 O25 C6 6.9(7)
Ce3 Ce4 O25 C6 7.2(10)
O4 Ce4 O26 N2 129.5(4)
O8 Ce4 O26 N2 -142.6(4)
O25 Ce4 O26 N2 9.7(5)
O3 Ce4 O26 N2 150.7(4)
O17 Ce4 O26 N2 -64.9(4)
O7 Ce4 O26 N2 -89.3(5)
O29 Ce4 O26 N2 73.4(4)
O27 Ce4 O26 N2 6.3(4)
Ce5 Ce4 O26 N2 176.4(5)
Ce3 Ce4 O26 N2 -171.4(4)
O4 Ce4 O27 N2 -132.6(4)
O8 Ce4 O27 N2 36.7(5)
O25 Ce4 O27 N2 176.8(4)
O3 Ce4 O27 N2 -43.4(4)
O17 Ce4 O27 N2 82.0(4)
O7 Ce4 O27 N2 126.8(4)
O29 Ce4 O27 N2 -102.8(4)
O26 Ce4 O27 N2 -6.3(4)
Ce5 Ce4 O27 N2 176.8(3)
Ce3 Ce4 O27 N2 -3.3(5)
O4 Ce4 O29 C7 -36.7(7)
O8 Ce4 O29 C7 36.5(8)
O25 Ce4 O29 C7 -122.5(7)
O3 Ce4 O29 C7 37.6(7)
O17 Ce4 O29 C7 168.1(7)
O7 Ce4 O29 C7 -83.6(8)
O26 Ce4 O29 C7 111.6(7)
O27 Ce4 O29 C7 162.4(8)
N2 Ce4 O29 C7 136.6(8)
Ce5 Ce4 O29 C7 -57.1(7)
Ce3 Ce4 O29 C7 37.1(7)
O2 Ce1 O30 C7 -59.6(8)
O4 Ce1 O30 C7 14.7(7)
O1 Ce1 O30 C7 58.4(8)
O33 Ce1 O30 C7 -126.2(7)
O21 Ce1 O30 C7 93.4(7)
O37 Ce1 O30 C7 172.3(7)
O38 Ce1 O30 C7 165.4(8)
O3 Ce1 O30 C7 -53.9(7)
Ce2 Ce1 O30 C7 -10.7(10)
Ce5 Ce1 O30 C7 33.0(8)
Ce3 Ce1 O30 C7 -60.3(7)
O8 Ce3 O32 C8 -47.3(8)
O2 Ce3 O32 C8 30.3(7)
O34 Ce3 O32 C8 116.0(7)
O15 Ce3 O32 C8 -178.1(7)
O6 Ce3 O32 C8 79.6(7)
O3 Ce3 O32 C8 -43.5(7)
O31 Ce3 O32 C8 -138.7(7)
Ce6 Ce3 O32 C8 16.7(10)
Ce2 Ce3 O32 C8 50.8(7)
Ce4 Ce3 O32 C8 -45.1(7)
Ce1 Ce3 O32 C8 1.1(7)
O2 Ce1 O33 C8 -21.4(7)
O4 Ce1 O33 C8 51.8(8)
O30 Ce1 O33 C8 120.0(7)
O1 Ce1 O33 C8 -64.7(8)
O21 Ce1 O33 C8 179.3(7)
O37 Ce1 O33 C8 -100.9(7)
O38 Ce1 O33 C8 -170.6(8)
O3 Ce1 O33 C8 48.4(7)
Ce2 Ce1 O33 C8 -40.4(7)
Ce5 Ce1 O33 C8 3.7(10)
Ce3 Ce1 O33 C8 7.4(7)
O8 Ce3 O34 C9 55.4(8)
O2 Ce3 O34 C9 -26.1(7)
O15 Ce3 O34 C9 119.1(7)
O6 Ce3 O34 C9 45.8(7)
O3 Ce3 O34 C9 -76.0(8)
O32 Ce3 O34 C9 -108.4(7)
O31 Ce3 O34 C9 -174.5(7)
Ce6 Ce3 O34 C9 53.3(7)
Ce2 Ce3 O34 C9 4.8(7)
Ce4 Ce3 O34 C9 -2.9(10)
Ce1 Ce3 O34 C9 -44.8(7)
O2 Ce2 O35 C9 32.0(7)
O5 Ce2 O35 C9 -46.7(8)
O36 Ce2 O35 C9 122.7(7)
O13 Ce2 O35 C9 -115.7(7)
O1 Ce2 O35 C9 79.8(7)
O6 Ce2 O35 C9 -40.2(7)
O23 Ce2 O35 C9 -177.1(6)
Ce5 Ce2 O35 C9 11.8(10)
Ce3 Ce2 O35 C9 0.8(6)
Ce1 Ce2 O35 C9 52.7(7)
Ce6 Ce2 O35 C9 -45.6(7)
O2 Ce2 O36 C10 -20.9(6)
O5 Ce2 O36 C10 66.0(7)
O13 Ce2 O36 C10 -174.1(6)
O1 Ce2 O36 C10 48.6(6)
O6 Ce2 O36 C10 -76.2(7)
O23 Ce2 O36 C10 123.0(6)
O35 Ce2 O36 C10 -102.7(6)
Ce5 Ce2 O36 C10 58.6(6)
Ce3 Ce2 O36 C10 -41.9(6)
Ce1 Ce2 O36 C10 8.9(6)
Ce6 Ce2 O36 C10 1.0(11)
O2 Ce1 O37 C10 38.6(7)
O4 Ce1 O37 C10 -29.8(8)
O30 Ce1 O37 C10 -174.1(7)
O1 Ce1 O37 C10 -34.0(7)
O33 Ce1 O37 C10 121.7(7)
O21 Ce1 O37 C10 -103.0(7)
O38 Ce1 O37 C10 -167.1(8)
O3 Ce1 O37 C10 78.9(7)
Ce2 Ce1 O37 C10 7.1(7)
Ce5 Ce1 O37 C10 -35.5(7)
Ce3 Ce1 O37 C10 56.3(7)
Ce6 O10 N1 O11 173.8(6)
Ce6 O10 N1 O9 -7.5(6)
Ce6 O9 N1 O11 -173.2(5)
Ce6 O9 N1 O10 8.0(6)
O8 Ce6 N1 O11 132(4)
O5 Ce6 N1 O11 10(4)
O14 Ce6 N1 O11 -139(4)
O16 Ce6 N1 O11 151(4)
O6 Ce6 N1 O11 -69(4)
O7 Ce6 N1 O11 78(4)
O9 Ce6 N1 O11 51(4)
O12 Ce6 N1 O11 -55(4)
O10 Ce6 N1 O11 -137(4)
Ce3 Ce6 N1 O11 -135(4)
Ce2 Ce6 N1 O11 -20(4)
O8 Ce6 N1 O10 -90.2(5)
O5 Ce6 N1 O10 147.0(4)
O14 Ce6 N1 O10 -1.3(4)
O16 Ce6 N1 O10 -71.1(4)
O6 Ce6 N1 O10 68.0(5)
O7 Ce6 N1 O10 -145.0(4)
O9 Ce6 N1 O10 -171.9(6)
O12 Ce6 N1 O10 82.9(4)
Ce3 Ce6 N1 O10 2.8(9)
Ce2 Ce6 N1 O10 117.4(4)
O8 Ce6 N1 O9 81.8(5)
O5 Ce6 N1 O9 -41.1(4)
O14 Ce6 N1 O9 170.7(4)
O16 Ce6 N1 O9 100.8(4)
O6 Ce6 N1 O9 -120.1(4)
O7 Ce6 N1 O9 26.9(4)
O12 Ce6 N1 O9 -105.2(4)
O10 Ce6 N1 O9 171.9(6)
Ce3 Ce6 N1 O9 174.8(4)
Ce2 Ce6 N1 O9 -70.7(4)
Ce4 O27 N2 O28 -167.8(7)
Ce4 O27 N2 O26 10.6(6)
Ce4 O26 N2 O28 167.2(7)
Ce4 O26 N2 O27 -11.2(7)
O4 Ce4 N2 O28 -168(3)
O8 Ce4 N2 O28 -41(3)
O25 Ce4 N2 O28 108(3)
O3 Ce4 N2 O28 -109(3)
O17 Ce4 N2 O28 25(3)
O7 Ce4 N2 O28 38(3)
O29 Ce4 N2 O28 179(3)
O26 Ce4 N2 O28 -81(3)
O27 Ce4 N2 O28 111(3)
Ce5 Ce4 N2 O28 102(3)
Ce3 Ce4 N2 O28 -72(3)
O4 Ce4 N2 O27 81.8(5)
O8 Ce4 N2 O27 -151.4(4)
O25 Ce4 N2 O27 -3.0(4)
O3 Ce4 N2 O27 140.7(4)
O17 Ce4 N2 O27 -85.7(4)
O7 Ce4 N2 O27 -72.2(5)
O29 Ce4 N2 O27 68.0(4)
O26 Ce4 N2 O27 168.6(7)
Ce5 Ce4 N2 O27 -8.5(8)
Ce3 Ce4 N2 O27 177.4(4)
O4 Ce4 N2 O26 -86.8(5)
O8 Ce4 N2 O26 40.1(4)
O25 Ce4 N2 O26 -171.6(4)
O3 Ce4 N2 O26 -27.8(4)
O17 Ce4 N2 O26 105.7(4)
O7 Ce4 N2 O26 119.2(4)
O29 Ce4 N2 O26 -100.6(4)
O27 Ce4 N2 O26 -168.6(7)
Ce5 Ce4 N2 O26 -177.1(4)
Ce3 Ce4 N2 O26 8.8(4)
Ce6 O12 C1 O13 2.8(13)
Ce2 O13 C1 O12 -16.8(12)
Ce6 O14 C2 O15 -0.1(12)
Ce3 O15 C2 O14 -8.8(12)
Ce4 O17 C3 O16 -2.6(12)
Ce6 O16 C3 O17 -3.2(11)
Ce5 O20 C4 O21 7.4(13)
Ce1 O21 C4 O20 -2.1(14)
Ce5 O22 C5 O23 -0.6(12)
Ce2 O23 C5 O22 2.2(12)
Ce5 O24 C6 O25 6.3(12)
Ce4 O25 C6 O24 -10.6(13)
Ce4 O29 C7 O30 -0.1(13)
Ce1 O30 C7 O29 14.5(13)
Ce3 O32 C8 O33 3.6(13)
Ce1 O33 C8 O32 -9.8(13)
Ce3 O34 C9 O35 -6.1(13)
Ce2 O35 C9 O34 2.2(13)
Ce2 O36 C10 O37 -7.8(11)
Ce1 O37 C10 O36 -3.2(12)
